data_4513455
loop_
_publ_author_name
'Pal, Tapan K.'
'Katoch, Rajesh'
'Garg, Ashish'
'Bharadwaj, Parimal K.'

_publ_section_title
;
 Metal--Organic Frameworks Built from a Linear Rigid Dicarboxylate and
 Different Colinkers: Trap of the Keto Form of Ethylacetoacetate,
 Luminescence and Ferroelectric Studies
;
_journal_issue 9
_journal_name_full 'Crystal Growth &amp; Design'
_journal_page_first 4526
_journal_paper_doi 10.1021/acs.cgd.5b00784
_journal_volume 15
_journal_year 2015
_chemical_formula_moiety 'C66 H68 Gd2 N20 O47'
_chemical_formula_sum 'C66 H68 Gd2 N20 O47'
_chemical_formula_weight 2207.90
_chemical_name_systematic
;
 ?
;
_space_group_IT_number 14
_symmetry_cell_setting monoclinic
_symmetry_space_group_name_Hall '-P 2yn'
_symmetry_space_group_name_H-M 'P 1 21/n 1'
_atom_sites_solution_hydrogens geom
_atom_sites_solution_primary direct
_atom_sites_solution_secondary difmap
_audit_creation_method SHELXL-97
_cell_angle_alpha 90.000
_cell_angle_beta 101.392(5)
_cell_angle_gamma 90.000
_cell_formula_units_Z 4
_cell_length_a 13.103(4)
_cell_length_b 30.424(6)
_cell_length_c 23.434(5)
_cell_measurement_reflns_used 999
_cell_measurement_temperature 100(2)
_cell_measurement_theta_max 25.00
_cell_measurement_theta_min 2.07
_cell_volume 9158(4)
_computing_cell_refinement 'SAINT 6.45 ( Bruker, 2003)'
_computing_data_collection 'SMART 5.628 (Bruker, 2003)'
_computing_data_reduction 'SAINT 6.45 ( Bruker, 2003)'
_computing_molecular_graphics 'DIAMOND 2.1e'
_computing_structure_refinement 'SHELXL-97 (Sheldrick, 1997)'
_computing_structure_solution SIR-97
_diffrn_ambient_temperature 100(2)
_diffrn_measured_fraction_theta_full 0.996
_diffrn_measured_fraction_theta_max 0.996
_diffrn_measurement_device_type 'BRUKER SMART APEX'
_diffrn_measurement_method /w-scans
_diffrn_radiation_monochromator graphite
_diffrn_radiation_source 'fine-focus sealed tube'
_diffrn_radiation_type MoK\a
_diffrn_radiation_wavelength 0.71073
_diffrn_reflns_av_R_equivalents 0.0583
_diffrn_reflns_av_sigmaI/netI 0.0634
_diffrn_reflns_limit_h_max 10
_diffrn_reflns_limit_h_min -15
_diffrn_reflns_limit_k_max 36
_diffrn_reflns_limit_k_min -36
_diffrn_reflns_limit_l_max 27
_diffrn_reflns_limit_l_min -23
_diffrn_reflns_number 46632
_diffrn_reflns_theta_full 25.00
_diffrn_reflns_theta_max 25.00
_diffrn_reflns_theta_min 2.07
_exptl_absorpt_coefficient_mu 1.543
_exptl_absorpt_correction_T_max 0.8130
_exptl_absorpt_correction_T_min 0.7084
_exptl_absorpt_correction_type empirical
_exptl_absorpt_process_details SADABS
_exptl_crystal_colour colorless
_exptl_crystal_density_diffrn 1.601
_exptl_crystal_density_method 'not measured'
_exptl_crystal_description block
_exptl_crystal_F_000 4432
_exptl_crystal_size_max 0.20
_exptl_crystal_size_mid 0.16
_exptl_crystal_size_min 0.14
_refine_diff_density_max 1.927
_refine_diff_density_min -1.012
_refine_diff_density_rms 0.157
_refine_ls_extinction_method none
_refine_ls_goodness_of_fit_ref 1.056
_refine_ls_hydrogen_treatment refU
_refine_ls_matrix_type full
_refine_ls_number_parameters 1232
_refine_ls_number_reflns 16077
_refine_ls_number_restraints 0
_refine_ls_restrained_S_all 1.056
_refine_ls_R_factor_all 0.0659
_refine_ls_R_factor_gt 0.0502
_refine_ls_shift/su_max 0.002
_refine_ls_shift/su_mean 0.000
_refine_ls_structure_factor_coef Fsqd
_refine_ls_weighting_details 'calc w=1/[\s^2^(Fo^2^)+(0.0698P)^2^+20.0399P] where P=(Fo^2^+2Fc^2^)/3'
_refine_ls_weighting_scheme calc
_refine_ls_wR_factor_gt 0.1256
_refine_ls_wR_factor_ref 0.1387
_reflns_number_gt 12737
_reflns_number_total 16077
_reflns_threshold_expression >2sigma(I)
_cod_data_source_file cg5b00784_si_002.cif
_cod_data_source_block 1
_cod_depositor_comments
;
The following automatic conversions were performed:

'_symmetry_cell_setting' value 'Monoclinic' changed to 'monoclinic'
according to
/usr/data/users/saulius/crontab/automatic-downloads/rss-feeds/ACS/lib/dictionaries/cif_core.dic
dictionary named 'cif_core.dic' version 2.4.2 from 2011-04-26.

Automatic conversion script
Id: cif_fix_values 3271 2015-04-21 07:52:19Z andrius 

 Adding full bibliography for 4513455--4513460.cif.
;
_cod_original_sg_symbol_H-M P21/n
_cod_database_code 4513455

loop_
_symmetry_equiv_pos_as_xyz
'x, y, z'
'-x+1/2, y+1/2, -z+1/2'
'-x, -y, -z'
'x-1/2, -y-1/2, z-1/2'

loop_
_atom_site_label
_atom_site_type_symbol
_atom_site_fract_x
_atom_site_fract_y
_atom_site_fract_z
_atom_site_U_iso_or_equiv
_atom_site_adp_type
_atom_site_occupancy
_atom_site_symmetry_multiplicity
_atom_site_calc_flag
_atom_site_refinement_flags
Gd1 Gd 0.14953(2) 0.230671(8) 0.271487(12) 0.01650(9) Uani 1 1 d .
Gd2 Gd -0.15218(2) 0.258308(8) 0.203412(12) 0.01652(9) Uani 1 1 d .
O1 O 0.0923(3) 0.22773(12) 0.36266(17) 0.0227(9) Uani 1 1 d .
O2 O -0.0434(3) 0.24378(12) 0.29406(17) 0.0203(8) Uani 1 1 d .
O3 O -0.4660(3) 0.25868(11) 0.68147(16) 0.0179(8) Uani 1 1 d .
O4 O -0.5812(3) 0.22641(13) 0.61350(17) 0.0249(9) Uani 1 1 d .
O5 O -0.3639(5) 0.2872(3) 0.3582(3) 0.084(2) Uani 1 1 d .
O6 O -0.3633(5) 0.2960(2) 0.4478(2) 0.0632(17) Uani 1 1 d .
O7 O -0.1231(4) 0.1756(2) 0.5649(2) 0.0614(16) Uani 1 1 d .
O8 O 0.0320(4) 0.1859(2) 0.5542(2) 0.0587(16) Uani 1 1 d .
O9 O -0.3022(4) 0.16125(15) 0.4452(2) 0.0439(13) Uani 1 1 d .
O10 O -0.4664(4) 0.17538(16) 0.4353(2) 0.0459(13) Uani 1 1 d .
O11 O -0.0822(4) 0.2807(2) 0.5741(3) 0.0632(16) Uani 1 1 d .
O12 O -0.1818(4) 0.33084(17) 0.5959(3) 0.0586(16) Uani 1 1 d .
O13 O 0.1113(3) 0.30693(12) 0.28463(18) 0.0251(9) Uani 1 1 d .
O14 O -0.0394(3) 0.32137(11) 0.22301(17) 0.0226(9) Uani 1 1 d .
O15 O 0.2524(3) 0.66398(12) 0.18296(17) 0.0244(9) Uani 1 1 d .
O16 O 0.2507(3) 0.67867(12) 0.27497(18) 0.0254(9) Uani 1 1 d .
O17 O -0.1295(3) 0.46841(13) 0.16616(19) 0.0315(10) Uani 1 1 d .
O18 O -0.0619(3) 0.52316(13) 0.2185(2) 0.0389(12) Uani 1 1 d .
O19 O 0.3594(4) 0.42344(15) 0.3255(3) 0.0525(15) Uani 1 1 d .
O20 O 0.3124(4) 0.49068(16) 0.3279(4) 0.088(3) Uani 1 1 d .
O21 O 0.0790(4) 0.50355(14) 0.3604(2) 0.0392(11) Uani 1 1 d .
O22 O 0.1308(6) 0.56685(18) 0.3935(2) 0.084(2) Uani 1 1 d .
O23 O 0.1810(4) 0.46549(14) 0.1630(2) 0.0396(11) Uani 1 1 d .
O24 O 0.1354(4) 0.51979(15) 0.1054(2) 0.0411(12) Uani 1 1 d .
O25 O 0.0429(3) 0.16615(11) 0.25259(18) 0.0227(9) Uani 1 1 d .
O26 O -0.1198(3) 0.18005(12) 0.20505(18) 0.0236(9) Uani 1 1 d .
O27 O -0.2414(3) -0.17612(12) 0.33111(17) 0.0239(9) Uani 1 1 d .
O28 O -0.2764(3) -0.18666(12) 0.23549(18) 0.0275(10) Uani 1 1 d .
O29 O 0.1226(4) 0.02020(15) 0.3329(2) 0.0441(12) Uani 1 1 d .
O30 O 0.0635(4) -0.03295(15) 0.2753(3) 0.0586(16) Uani 1 1 d .
O31 O -0.3673(4) 0.06384(15) 0.1744(3) 0.0552(16) Uani 1 1 d .
O32 O -0.3260(4) -0.00414(14) 0.1884(3) 0.0589(17) Uani 1 1 d .
O33 O -0.1709(4) 0.02350(13) 0.3452(2) 0.0376(11) Uani 1 1 d .
O34 O -0.1068(4) -0.02998(16) 0.4018(2) 0.0520(14) Uani 1 1 d .
O35 O -0.1039(6) -0.01754(16) 0.1390(3) 0.075(2) Uani 1 1 d .
O36 O -0.1420(10) -0.0812(2) 0.1138(3) 0.146(5) Uani 1 1 d .
O37 O 0.2981(3) 0.25735(13) 0.33503(19) 0.0276(10) Uani 1 1 d .
O38 O 0.2446(4) 0.27460(13) 0.21423(19) 0.0326(11) Uani 1 1 d .
O39 O -0.2733(4) 0.22828(14) 0.1258(2) 0.0356(11) Uani 1 1 d .
O40 O -0.2863(3) 0.22662(13) 0.2451(2) 0.0295(10) Uani 1 1 d .
O41 O -1.3791(4) 0.10723(16) 0.5363(2) 0.0487(13) Uani 1 1 d .
O42 O -1.1291(4) 0.13331(16) 0.3505(2) 0.0471(13) Uani 1 1 d .
O43 O -0.1608(7) 0.3450(3) 0.4495(5) 0.128(3) Uani 1 1 d .
O44 O -0.7632(3) 0.19280(15) 0.48612(19) 0.0357(11) Uani 1 1 d .
N1 N -0.3256(4) 0.28208(18) 0.4080(2) 0.0322(12) Uani 1 1 d .
N2 N -0.0604(4) 0.19162(19) 0.5387(2) 0.0335(13) Uani 1 1 d .
N3 N -0.3751(4) 0.17922(17) 0.4604(2) 0.0321(13) Uani 1 1 d .
N4 N -0.1686(4) 0.29550(19) 0.5777(2) 0.0353(13) Uani 1 1 d .
N5 N -0.0636(4) 0.48460(15) 0.2048(2) 0.0238(11) Uani 1 1 d .
N6 N 0.2933(4) 0.45264(17) 0.3156(3) 0.0395(15) Uani 1 1 d .
N7 N 0.1165(5) 0.53953(16) 0.3550(2) 0.0352(13) Uani 1 1 d .
N8 N 0.1607(4) 0.50407(15) 0.1541(2) 0.0256(11) Uani 1 1 d .
N9 N 0.0607(4) 0.00466(16) 0.2908(3) 0.0314(13) Uani 1 1 d .
N10 N -0.3040(4) 0.03469(17) 0.1896(3) 0.0379(14) Uani 1 1 d .
N11 N -0.1445(4) -0.01454(17) 0.3539(3) 0.0329(13) Uani 1 1 d .
N12 N -0.1348(5) -0.05281(17) 0.1482(2) 0.0386(14) Uani 1 1 d .
N13 N 0.3670(4) 0.29008(17) 0.4204(2) 0.0299(12) Uani 1 1 d .
N14 N 0.3553(5) 0.3300(2) 0.2045(3) 0.0442(16) Uani 1 1 d .
N15 N -0.3530(4) 0.19070(17) 0.0461(2) 0.0358(13) Uani 1 1 d .
N16 N -0.3899(4) 0.17315(18) 0.2682(3) 0.0437(15) Uani 1 1 d .
N17 N -1.3011(5) 0.0502(2) 0.4981(3) 0.0506(17) Uani 1 1 d .
N18 N -1.0091(4) 0.10745(17) 0.4267(3) 0.0385(14) Uani 1 1 d .
N19 N -0.0777(7) 0.4085(3) 0.4396(3) 0.070(2) Uani 1 1 d .
N20 N -0.6684(4) 0.13351(17) 0.5241(2) 0.0323(12) Uani 1 1 d .
C1 C -0.0027(4) 0.23583(16) 0.3466(2) 0.0183(12) Uani 1 1 d .
C2 C -0.0700(4) 0.23714(17) 0.3912(3) 0.0204(12) Uani 1 1 d .
C3 C -0.1660(4) 0.25757(17) 0.3798(3) 0.0208(12) Uani 1 1 d .
H3 H -0.1898 0.2711 0.3441 0.025 Uiso 1 1 calc R
C4 C -0.2266(5) 0.25774(19) 0.4220(3) 0.0231(13) Uani 1 1 d .
C5 C -0.1963(5) 0.23643(18) 0.4759(3) 0.0247(13) Uani 1 1 d .
C6 C -0.0991(5) 0.21663(19) 0.4856(3) 0.0251(13) Uani 1 1 d .
C7 C -0.0345(4) 0.21750(17) 0.4450(2) 0.0211(12) Uani 1 1 d .
H7 H 0.0316 0.2051 0.4538 0.025 Uiso 1 1 calc R
C8 C -0.2672(5) 0.23548(19) 0.5191(3) 0.0242(13) Uani 1 1 d .
C9 C -0.3546(5) 0.20884(19) 0.5108(3) 0.0256(13) Uani 1 1 d .
C10 C -0.4277(5) 0.21018(18) 0.5460(2) 0.0237(13) Uani 1 1 d .
H10 H -0.4858 0.1920 0.5386 0.028 Uiso 1 1 calc R
C11 C -0.4127(4) 0.23931(17) 0.5929(2) 0.0199(12) Uani 1 1 d .
C12 C -0.3285(5) 0.26683(18) 0.6023(3) 0.0254(13) Uani 1 1 d .
H12 H -0.3194 0.2869 0.6328 0.031 Uiso 1 1 calc R
C13 C -0.2567(5) 0.26464(19) 0.5660(3) 0.0269(14) Uani 1 1 d .
C14 C -0.4928(4) 0.24132(16) 0.6317(2) 0.0186(12) Uani 1 1 d .
C15 C 0.0439(4) 0.33192(17) 0.2564(2) 0.0187(12) Uani 1 1 d .
C16 C 0.0675(4) 0.38084(17) 0.2612(2) 0.0199(12) Uani 1 1 d .
C17 C -0.0067(5) 0.41082(17) 0.2343(2) 0.0217(12) Uani 1 1 d .
H17 H -0.0720 0.4013 0.2153 0.026 Uiso 1 1 calc R
C18 C 0.0178(4) 0.45498(17) 0.2362(3) 0.0202(12) Uani 1 1 d .
C19 C 0.1138(5) 0.47167(17) 0.2628(3) 0.0238(13) Uani 1 1 d .
C20 C 0.1860(5) 0.43998(18) 0.2893(3) 0.0256(13) Uani 1 1 d .
C21 C 0.1627(4) 0.39523(18) 0.2892(3) 0.0231(13) Uani 1 1 d .
H21 H 0.2119 0.3754 0.3082 0.028 Uiso 1 1 calc R
C22 C 0.1419(4) 0.51901(17) 0.2554(3) 0.0209(12) Uani 1 1 d .
C23 C 0.1443(4) 0.55128(18) 0.2991(3) 0.0233(13) Uani 1 1 d .
C24 C 0.1723(4) 0.59413(18) 0.2918(3) 0.0237(13) Uani 1 1 d .
H24 H 0.1746 0.6143 0.3219 0.028 Uiso 1 1 calc R
C25 C 0.1970(4) 0.60735(17) 0.2397(2) 0.0196(12) Uani 1 1 d .
C26 C 0.1903(4) 0.57756(18) 0.1947(3) 0.0220(12) Uani 1 1 d .
H26 H 0.2034 0.5864 0.1589 0.026 Uiso 1 1 calc R
C27 C 0.1640(4) 0.53413(18) 0.2035(3) 0.0210(12) Uani 1 1 d .
C28 C 0.2342(4) 0.65317(17) 0.2319(3) 0.0211(13) Uani 1 1 d .
C29 C -0.0473(5) 0.15556(17) 0.2296(3) 0.0224(13) Uani 1 1 d .
C30 C -0.0733(4) 0.10665(18) 0.2305(3) 0.0214(12) Uani 1 1 d .
C31 C 0.0022(5) 0.07764(17) 0.2568(3) 0.0240(13) Uani 1 1 d .
H31 H 0.0692 0.0875 0.2720 0.029 Uiso 1 1 calc R
C32 C -0.0225(5) 0.03356(18) 0.2604(3) 0.0251(13) Uani 1 1 d .
C33 C -0.1217(4) 0.01642(17) 0.2390(3) 0.0216(12) Uani 1 1 d .
C34 C -0.1950(4) 0.04753(18) 0.2137(3) 0.0258(13) Uani 1 1 d .
C35 C -0.1718(5) 0.09185(19) 0.2091(3) 0.0266(14) Uani 1 1 d .
H35 H -0.2232 0.1113 0.1916 0.032 Uiso 1 1 calc R
C36 C -0.1461(5) -0.03066(18) 0.2491(3) 0.0247(13) Uani 1 1 d .
C37 C -0.1584(4) -0.04528(18) 0.3033(3) 0.0239(13) Uani 1 1 d .
C38 C -0.1833(4) -0.08811(18) 0.3146(3) 0.0246(13) Uani 1 1 d .
H38 H -0.1876 -0.0965 0.3522 0.029 Uiso 1 1 calc R
C39 C -0.2017(4) -0.11838(17) 0.2699(3) 0.0218(13) Uani 1 1 d .
C40 C -0.1857(5) -0.10609(18) 0.2152(3) 0.0264(13) Uani 1 1 d .
H40 H -0.1953 -0.1263 0.1849 0.032 Uiso 1 1 calc R
C41 C -0.1554(5) -0.06369(19) 0.2063(3) 0.0282(14) Uani 1 1 d .
C42 C -0.2418(4) -0.16374(17) 0.2794(3) 0.0209(13) Uani 1 1 d .
C43 C 0.3224(5) 0.2571(2) 0.3888(3) 0.0297(15) Uani 1 1 d .
H43 H 0.3080 0.2318 0.4081 0.036 Uiso 1 1 calc R
C44 C 0.3888(5) 0.3311(2) 0.3926(3) 0.0374(16) Uani 1 1 d .
H44A H 0.3703 0.3279 0.3511 0.056 Uiso 1 1 calc R
H44B H 0.4617 0.3378 0.4036 0.056 Uiso 1 1 calc R
H44C H 0.3489 0.3545 0.4048 0.056 Uiso 1 1 calc R
C45 C 0.3921(6) 0.2886(3) 0.4837(3) 0.0426(17) Uani 1 1 d .
H45A H 0.3745 0.2602 0.4968 0.064 Uiso 1 1 calc R
H45B H 0.3531 0.3108 0.4992 0.064 Uiso 1 1 calc R
H45C H 0.4652 0.2938 0.4969 0.064 Uiso 1 1 calc R
C46 C 0.3256(6) 0.2934(3) 0.2232(3) 0.049(2) Uani 1 1 d .
H46 H 0.3778 0.2787 0.2489 0.058 Uiso 1 1 calc R
C47 C 0.2706(7) 0.3567(3) 0.1683(4) 0.067(3) Uani 1 1 d .
H47A H 0.2710 0.3522 0.1278 0.100 Uiso 1 1 calc R
H47B H 0.2818 0.3873 0.1776 0.100 Uiso 1 1 calc R
H47C H 0.2045 0.3478 0.1763 0.100 Uiso 1 1 calc R
C48 C 0.4508(10) 0.3494(4) 0.2146(5) 0.119(6) Uani 1 1 d .
H48A H 0.5025 0.3285 0.2319 0.179 Uiso 1 1 calc R
H48B H 0.4510 0.3738 0.2406 0.179 Uiso 1 1 calc R
H48C H 0.4662 0.3597 0.1785 0.179 Uiso 1 1 calc R
C49 C -0.3043(5) 0.2258(2) 0.0727(3) 0.0327(15) Uani 1 1 d .
H49 H -0.2933 0.2497 0.0500 0.039 Uiso 1 1 calc R
C50 C -0.3759(6) 0.1532(2) 0.0800(4) 0.053(2) Uani 1 1 d .
H50A H -0.3347 0.1285 0.0726 0.080 Uiso 1 1 calc R
H50B H -0.4484 0.1459 0.0690 0.080 Uiso 1 1 calc R
H50C H -0.3596 0.1604 0.1206 0.080 Uiso 1 1 calc R
C51 C -0.3842(6) 0.1894(3) -0.0171(3) 0.050(2) Uani 1 1 d .
H51A H -0.3704 0.2173 -0.0330 0.074 Uiso 1 1 calc R
H51B H -0.4572 0.1830 -0.0277 0.074 Uiso 1 1 calc R
H51C H -0.3454 0.1669 -0.0323 0.074 Uiso 1 1 calc R
C52 C -0.3001(5) 0.1913(2) 0.2685(3) 0.0284(14) Uani 1 1 d .
H52 H -0.2413 0.1765 0.2879 0.034 Uiso 1 1 calc R
C53 C -0.4018(6) 0.1319(2) 0.2978(3) 0.0436(18) Uani 1 1 d .
H53A H -0.3344 0.1209 0.3157 0.065 Uiso 1 1 calc R
H53B H -0.4364 0.1109 0.2700 0.065 Uiso 1 1 calc R
H53C H -0.4424 0.1368 0.3271 0.065 Uiso 1 1 calc R
C54 C -0.4831(8) 0.1929(5) 0.2356(9) 0.201(11) Uani 1 1 d .
H54A H -0.4649 0.2172 0.2134 0.201 Uiso 1 1 calc R
H54B H -0.5255 0.2032 0.2619 0.201 Uiso 1 1 calc R
H54C H -0.5212 0.1715 0.2097 0.201 Uiso 1 1 calc R
C55 C -1.3097(6) 0.0798(2) 0.5398(3) 0.0444(18) Uani 1 1 d .
H55 H -1.2591 0.0793 0.5737 0.053 Uiso 1 1 calc R
C56 C -1.3757(7) 0.0487(4) 0.4444(5) 0.090(4) Uani 1 1 d .
H56A H -1.4216 0.0242 0.4450 0.105 Uiso 1 1 calc R
H56B H -1.3400 0.0453 0.4126 0.105 Uiso 1 1 calc R
H56C H -1.4153 0.0754 0.4396 0.105 Uiso 1 1 calc R
C57 C -1.2221(8) 0.0165(3) 0.5088(4) 0.070(3) Uani 1 1 d .
H57A H -1.1795 0.0206 0.5467 0.105 Uiso 1 1 calc R
H57B H -1.1797 0.0183 0.4798 0.105 Uiso 1 1 calc R
H57C H -1.2548 -0.0119 0.5068 0.105 Uiso 1 1 calc R
C58 C -1.1057(6) 0.1155(2) 0.3978(3) 0.0408(18) Uani 1 1 d .
H58 H -1.1600 0.1067 0.4154 0.049 Uiso 1 1 calc R
C59 C -0.9897(9) 0.0850(3) 0.4821(4) 0.078(3) Uani 1 1 d .
H59A H -1.0516 0.0855 0.4983 0.107 Uiso 1 1 calc R
H59B H -0.9342 0.0994 0.5083 0.107 Uiso 1 1 calc R
H59C H -0.9706 0.0550 0.4767 0.107 Uiso 1 1 calc R
C60 C -0.9197(6) 0.1185(2) 0.4008(3) 0.0456(19) Uani 1 1 d .
H60A H -0.8835 0.0920 0.3944 0.068 Uiso 1 1 calc R
H60B H -0.8736 0.1375 0.4265 0.068 Uiso 1 1 calc R
H60C H -0.9433 0.1331 0.3642 0.068 Uiso 1 1 calc R
C61 C -0.1338(8) 0.3820(3) 0.4669(5) 0.072(3) Uani 1 1 d .
H61 H -0.1533 0.3921 0.5006 0.086 Uiso 1 1 calc R
C62 C -0.0413(17) 0.4495(5) 0.4647(7) 0.189(10) Uani 1 1 d .
H62A H -0.0602 0.4524 0.5020 0.190 Uiso 1 1 calc R
H62B H -0.0721 0.4729 0.4397 0.190 Uiso 1 1 calc R
H62C H 0.0331 0.4508 0.4693 0.190 Uiso 1 1 calc R
C63 C -0.0457(8) 0.3970(4) 0.3860(4) 0.077(3) Uani 1 1 d .
H63A H 0.0287 0.3941 0.3930 0.105 Uiso 1 1 calc R
H63B H -0.0674 0.4195 0.3575 0.105 Uiso 1 1 calc R
H63C H -0.0772 0.3695 0.3718 0.105 Uiso 1 1 calc R
C64 C -0.7271(5) 0.1693(2) 0.5271(3) 0.0303(14) Uani 1 1 d .
H64 H -0.7413 0.1767 0.5633 0.036 Uiso 1 1 calc R
C65 C -0.6471(6) 0.1176(2) 0.4692(3) 0.0402(17) Uani 1 1 d .
H65A H -0.6846 0.0907 0.4587 0.060 Uiso 1 1 calc R
H65B H -0.5738 0.1123 0.4732 0.060 Uiso 1 1 calc R
H65C H -0.6688 0.1392 0.4395 0.060 Uiso 1 1 calc R
C66 C -0.6233(7) 0.1082(2) 0.5754(3) 0.051(2) Uani 1 1 d .
H66A H -0.6381 0.1225 0.6094 0.076 Uiso 1 1 calc R
H66B H -0.5493 0.1063 0.5784 0.076 Uiso 1 1 calc R
H66C H -0.6527 0.0792 0.5723 0.076 Uiso 1 1 calc R
OW1 O 0.262(2) 0.4126(7) 0.4634(19) 0.64(4) Uani 1 1 d .
OW2 O -0.4452(15) 0.3955(11) 0.6105(8) 0.373(17) Uani 1 1 d .
OW3 O -0.411(2) 0.3990(9) 0.5386(9) 0.407(17) Uani 1 1 d .

loop_
_atom_site_aniso_label
_atom_site_aniso_U_11
_atom_site_aniso_U_22
_atom_site_aniso_U_33
_atom_site_aniso_U_23
_atom_site_aniso_U_13
_atom_site_aniso_U_12
Gd1 0.01989(16) 0.01032(14) 0.02146(16) 0.00116(10) 0.00938(11) 0.00106(10)
Gd2 0.01919(16) 0.01040(14) 0.02209(17) 0.00077(10) 0.00923(11) 0.00041(10)
O1 0.023(2) 0.024(2) 0.023(2) 0.0032(17) 0.0092(18) 0.0038(16)
O2 0.028(2) 0.0168(19) 0.020(2) 0.0015(16) 0.0115(17) 0.0031(16)
O3 0.021(2) 0.0157(19) 0.019(2) -0.0027(16) 0.0099(16) 0.0011(15)
O4 0.023(2) 0.031(2) 0.023(2) -0.0045(18) 0.0100(18) -0.0057(17)
O5 0.062(4) 0.145(7) 0.049(4) 0.032(4) 0.025(3) 0.056(4)
O6 0.069(4) 0.076(4) 0.053(4) 0.014(3) 0.034(3) 0.031(3)
O7 0.049(3) 0.082(4) 0.058(4) 0.033(3) 0.022(3) 0.010(3)
O8 0.044(3) 0.089(4) 0.046(3) 0.025(3) 0.015(3) 0.016(3)
O9 0.051(3) 0.036(3) 0.056(3) -0.015(2) 0.040(3) -0.008(2)
O10 0.051(3) 0.051(3) 0.038(3) -0.018(2) 0.014(2) -0.015(2)
O11 0.052(4) 0.069(4) 0.076(4) -0.028(3) 0.033(3) -0.022(3)
O12 0.069(4) 0.043(3) 0.077(4) -0.020(3) 0.046(3) -0.027(3)
O13 0.028(2) 0.0125(19) 0.032(2) 0.0010(17) 0.0000(18) 0.0007(16)
O14 0.027(2) 0.0105(18) 0.032(2) 0.0014(16) 0.0108(19) -0.0007(16)
O15 0.030(2) 0.018(2) 0.026(2) 0.0027(17) 0.0058(18) -0.0064(17)
O16 0.032(2) 0.016(2) 0.032(2) -0.0051(18) 0.0142(19) -0.0066(16)
O17 0.031(2) 0.021(2) 0.040(3) 0.0011(19) -0.001(2) 0.0014(18)
O18 0.034(3) 0.011(2) 0.068(3) -0.008(2) 0.003(2) 0.0059(17)
O19 0.030(3) 0.030(3) 0.089(4) 0.019(3) -0.010(3) -0.002(2)
O20 0.049(4) 0.022(3) 0.169(7) -0.010(3) -0.040(4) -0.004(2)
O21 0.063(3) 0.022(2) 0.037(3) 0.000(2) 0.021(2) -0.012(2)
O22 0.181(7) 0.042(3) 0.044(3) -0.023(3) 0.060(4) -0.060(4)
O23 0.053(3) 0.024(2) 0.047(3) -0.007(2) 0.021(2) -0.005(2)
O24 0.062(3) 0.030(2) 0.031(3) -0.006(2) 0.009(2) -0.003(2)
O25 0.019(2) 0.0103(18) 0.040(3) 0.0017(17) 0.0086(18) -0.0001(15)
O26 0.021(2) 0.016(2) 0.035(2) 0.0016(17) 0.0093(18) 0.0008(16)
O27 0.028(2) 0.018(2) 0.027(2) 0.0011(17) 0.0068(18) -0.0054(16)
O28 0.041(3) 0.015(2) 0.031(2) -0.0076(18) 0.018(2) -0.0071(17)
O29 0.040(3) 0.031(3) 0.057(3) 0.006(2) 0.001(3) 0.004(2)
O30 0.048(3) 0.018(3) 0.106(5) -0.006(3) 0.004(3) 0.005(2)
O31 0.030(3) 0.026(3) 0.100(5) 0.018(3) -0.010(3) -0.005(2)
O32 0.036(3) 0.016(2) 0.117(5) -0.002(3) -0.004(3) -0.008(2)
O33 0.056(3) 0.013(2) 0.051(3) -0.009(2) 0.028(2) -0.0092(19)
O34 0.084(4) 0.035(3) 0.032(3) -0.004(2) -0.001(3) -0.002(3)
O35 0.156(6) 0.021(3) 0.063(4) 0.000(3) 0.062(4) -0.015(3)
O36 0.338(14) 0.067(5) 0.061(5) -0.030(4) 0.105(7) -0.110(7)
O37 0.025(2) 0.027(2) 0.029(3) 0.0049(18) 0.0007(19) -0.0055(17)
O38 0.044(3) 0.027(2) 0.032(3) -0.0041(19) 0.020(2) -0.024(2)
O39 0.039(3) 0.030(2) 0.035(3) -0.005(2) 0.001(2) -0.0049(19)
O40 0.028(2) 0.019(2) 0.047(3) 0.0023(19) 0.020(2) -0.0014(17)
O41 0.063(4) 0.035(3) 0.053(3) -0.001(2) 0.024(3) 0.003(3)
O42 0.053(3) 0.040(3) 0.044(3) 0.002(2) -0.001(2) 0.012(2)
O43 0.144(8) 0.066(5) 0.194(10) -0.043(6) 0.079(7) -0.027(5)
O44 0.044(3) 0.032(2) 0.031(3) 0.003(2) 0.007(2) 0.004(2)
N1 0.039(3) 0.038(3) 0.025(3) 0.009(2) 0.019(3) 0.011(2)
N2 0.030(3) 0.047(3) 0.025(3) 0.011(3) 0.011(3) 0.002(3)
N3 0.037(3) 0.033(3) 0.030(3) -0.008(2) 0.017(3) -0.013(2)
N4 0.037(3) 0.039(3) 0.036(3) -0.018(3) 0.022(3) -0.014(3)
N5 0.024(3) 0.016(3) 0.032(3) 0.002(2) 0.007(2) 0.001(2)
N6 0.034(3) 0.023(3) 0.055(4) 0.003(3) -0.009(3) -0.007(2)
N7 0.057(4) 0.017(3) 0.034(3) 0.000(2) 0.016(3) -0.011(2)
N8 0.031(3) 0.018(3) 0.031(3) 0.001(2) 0.013(2) 0.000(2)
N9 0.026(3) 0.017(3) 0.055(4) 0.005(2) 0.016(3) 0.002(2)
N10 0.036(3) 0.018(3) 0.057(4) 0.003(3) 0.002(3) -0.001(2)
N11 0.034(3) 0.022(3) 0.046(4) -0.009(3) 0.018(3) -0.008(2)
N12 0.065(4) 0.022(3) 0.034(3) -0.007(3) 0.020(3) -0.013(3)
N13 0.029(3) 0.031(3) 0.027(3) 0.008(2) 0.000(2) -0.003(2)
N14 0.056(4) 0.040(4) 0.039(4) -0.002(3) 0.014(3) -0.027(3)
N15 0.038(3) 0.022(3) 0.044(4) -0.004(2) -0.001(3) -0.001(2)
N16 0.033(3) 0.027(3) 0.073(5) 0.011(3) 0.015(3) -0.004(2)
N17 0.063(4) 0.034(3) 0.062(4) -0.006(3) 0.029(4) 0.003(3)
N18 0.040(4) 0.026(3) 0.047(4) 0.006(3) 0.002(3) 0.002(2)
N19 0.097(6) 0.064(5) 0.057(5) -0.011(4) 0.030(4) -0.028(4)
N20 0.043(3) 0.029(3) 0.027(3) 0.003(2) 0.011(2) 0.006(2)
C1 0.027(3) 0.011(3) 0.019(3) 0.002(2) 0.009(2) 0.000(2)
C2 0.024(3) 0.015(3) 0.027(3) -0.004(2) 0.015(3) -0.004(2)
C3 0.026(3) 0.018(3) 0.022(3) 0.003(2) 0.012(2) 0.002(2)
C4 0.026(3) 0.024(3) 0.021(3) -0.002(2) 0.010(3) 0.000(2)
C5 0.029(3) 0.023(3) 0.025(3) -0.003(2) 0.012(3) -0.008(2)
C6 0.034(4) 0.021(3) 0.022(3) 0.001(2) 0.011(3) -0.002(3)
C7 0.027(3) 0.013(3) 0.025(3) 0.002(2) 0.009(3) 0.003(2)
C8 0.029(3) 0.027(3) 0.020(3) -0.001(2) 0.014(3) -0.001(2)
C9 0.031(3) 0.025(3) 0.025(3) 0.000(3) 0.015(3) 0.000(3)
C10 0.032(3) 0.021(3) 0.020(3) -0.001(2) 0.009(3) -0.003(2)
C11 0.024(3) 0.020(3) 0.016(3) 0.002(2) 0.008(2) -0.001(2)
C12 0.035(4) 0.017(3) 0.027(3) -0.003(2) 0.012(3) -0.003(2)
C13 0.033(4) 0.021(3) 0.028(3) -0.004(2) 0.011(3) -0.009(2)
C14 0.026(3) 0.010(3) 0.021(3) 0.005(2) 0.007(2) 0.005(2)
C15 0.025(3) 0.016(3) 0.019(3) -0.005(2) 0.014(2) 0.002(2)
C16 0.025(3) 0.012(3) 0.025(3) 0.001(2) 0.011(2) 0.000(2)
C17 0.028(3) 0.016(3) 0.024(3) 0.001(2) 0.011(3) -0.002(2)
C18 0.021(3) 0.011(3) 0.030(3) -0.002(2) 0.008(2) -0.002(2)
C19 0.033(3) 0.012(3) 0.027(3) 0.001(2) 0.008(3) 0.000(2)
C20 0.030(3) 0.015(3) 0.032(3) 0.001(2) 0.005(3) -0.005(2)
C21 0.023(3) 0.016(3) 0.031(3) 0.002(2) 0.006(3) 0.001(2)
C22 0.022(3) 0.014(3) 0.027(3) -0.003(2) 0.005(2) -0.002(2)
C23 0.026(3) 0.017(3) 0.027(3) -0.001(2) 0.008(3) -0.003(2)
C24 0.026(3) 0.016(3) 0.029(3) -0.001(2) 0.008(3) -0.002(2)
C25 0.018(3) 0.015(3) 0.025(3) 0.000(2) 0.003(2) -0.001(2)
C26 0.024(3) 0.019(3) 0.025(3) 0.002(2) 0.009(2) 0.002(2)
C27 0.020(3) 0.015(3) 0.028(3) -0.005(2) 0.006(2) -0.004(2)
C28 0.015(3) 0.015(3) 0.033(4) -0.001(3) 0.005(2) -0.001(2)
C29 0.026(3) 0.011(3) 0.032(3) -0.001(2) 0.009(3) 0.001(2)
C30 0.025(3) 0.015(3) 0.026(3) 0.000(2) 0.010(3) -0.002(2)
C31 0.026(3) 0.015(3) 0.034(4) 0.001(2) 0.016(3) 0.000(2)
C32 0.026(3) 0.015(3) 0.039(4) 0.003(3) 0.016(3) 0.004(2)
C33 0.028(3) 0.014(3) 0.027(3) -0.005(2) 0.013(3) -0.002(2)
C34 0.020(3) 0.018(3) 0.041(4) -0.002(3) 0.009(3) -0.005(2)
C35 0.033(4) 0.017(3) 0.032(3) 0.005(3) 0.010(3) 0.006(2)
C36 0.028(3) 0.013(3) 0.033(3) 0.002(2) 0.006(3) -0.002(2)
C37 0.026(3) 0.014(3) 0.033(3) -0.008(2) 0.010(3) -0.003(2)
C38 0.027(3) 0.018(3) 0.031(3) 0.000(2) 0.009(3) 0.003(2)
C39 0.020(3) 0.014(3) 0.034(3) -0.002(2) 0.010(3) -0.004(2)
C40 0.034(4) 0.017(3) 0.030(3) -0.005(2) 0.011(3) -0.001(2)
C41 0.039(4) 0.016(3) 0.031(4) 0.002(3) 0.013(3) -0.006(2)
C42 0.014(3) 0.014(3) 0.038(4) 0.004(3) 0.012(3) 0.003(2)
C43 0.021(3) 0.026(3) 0.041(4) 0.010(3) 0.004(3) 0.002(2)
C44 0.047(4) 0.022(3) 0.042(4) 0.004(3) 0.005(3) -0.005(3)
C45 0.041(4) 0.049(4) 0.036(4) 0.007(3) 0.001(3) -0.005(3)
C46 0.058(5) 0.052(5) 0.044(5) -0.010(4) 0.029(4) -0.014(4)
C47 0.092(7) 0.050(5) 0.068(6) 0.009(5) 0.038(5) 0.003(5)
C48 0.138(11) 0.149(12) 0.089(8) -0.044(8) 0.068(8) -0.114(10)
C49 0.029(4) 0.024(3) 0.045(4) -0.003(3) 0.007(3) -0.001(3)
C50 0.063(5) 0.030(4) 0.062(5) 0.011(4) -0.001(4) -0.010(3)
C51 0.047(5) 0.049(5) 0.047(5) -0.009(4) -0.003(4) 0.003(4)
C52 0.024(3) 0.030(3) 0.034(4) -0.001(3) 0.012(3) -0.007(3)
C53 0.053(5) 0.031(4) 0.053(5) 0.002(3) 0.023(4) -0.017(3)
C54 0.044(6) 0.133(12) 0.41(3) 0.183(16) 0.001(11) -0.011(7)
C55 0.055(5) 0.036(4) 0.047(5) 0.008(3) 0.023(4) 0.001(4)
C56 0.062(6) 0.113(9) 0.088(8) -0.057(7) 0.000(6) -0.003(6)
C57 0.084(7) 0.046(5) 0.094(7) 0.001(5) 0.048(6) 0.009(5)
C58 0.046(5) 0.019(3) 0.059(5) -0.009(3) 0.014(4) -0.005(3)
C59 0.121(9) 0.055(6) 0.053(6) 0.018(5) 0.003(6) 0.009(5)
C60 0.041(4) 0.041(4) 0.052(5) -0.012(4) 0.002(4) 0.001(3)
C61 0.087(7) 0.045(5) 0.091(8) -0.016(5) 0.035(6) -0.021(5)
C62 0.34(3) 0.123(13) 0.132(13) -0.070(11) 0.112(15) -0.146(15)
C63 0.094(8) 0.096(8) 0.043(5) 0.013(5) 0.021(5) 0.020(6)
C64 0.036(4) 0.032(3) 0.024(3) -0.004(3) 0.007(3) -0.009(3)
C65 0.052(5) 0.033(4) 0.035(4) -0.006(3) 0.008(3) -0.001(3)
C66 0.070(6) 0.041(4) 0.042(5) 0.007(3) 0.013(4) 0.009(4)
OW1 0.69(5) 0.217(19) 1.29(9) -0.38(4) 0.84(6) -0.25(3)
OW2 0.26(2) 0.71(5) 0.166(16) 0.03(2) 0.069(14) 0.14(3)
OW3 0.48(4) 0.47(4) 0.192(19) 0.15(2) -0.13(2) -0.01(3)

loop_
_atom_type_symbol
_atom_type_description
_atom_type_scat_dispersion_real
_atom_type_scat_dispersion_imag
_atom_type_scat_source
C C 0.0033 0.0016 'International Tables Vol C Tables 4.2.6.8 and 6.1.1.4'
H H 0.0000 0.0000 'International Tables Vol C Tables 4.2.6.8 and 6.1.1.4'
N N 0.0061 0.0033 'International Tables Vol C Tables 4.2.6.8 and 6.1.1.4'
O O 0.0106 0.0060 'International Tables Vol C Tables 4.2.6.8 and 6.1.1.4'
Gd Gd -0.1653 3.9035 'International Tables Vol C Tables 4.2.6.8 and 6.1.1.4'

loop_
_geom_angle_atom_site_label_1
_geom_angle_atom_site_label_2
_geom_angle_atom_site_label_3
_geom_angle
_geom_angle_site_symmetry_1
_geom_angle_site_symmetry_3
O37 Gd1 O3 145.35(13) . 4_665
O37 Gd1 O25 141.17(13) . .
O3 Gd1 O25 72.57(13) 4_665 .
O37 Gd1 O1 79.29(14) . .
O3 Gd1 O1 122.82(13) 4_665 .
O25 Gd1 O1 82.01(14) . .
O37 Gd1 O13 75.70(14) . .
O3 Gd1 O13 82.50(13) 4_665 .
O25 Gd1 O13 133.17(13) . .
O1 Gd1 O13 79.20(13) . .
O37 Gd1 O38 72.91(15) . .
O3 Gd1 O38 74.76(14) 4_665 .
O25 Gd1 O38 134.25(14) . .
O1 Gd1 O38 143.42(13) . .
O13 Gd1 O38 71.32(15) . .
O37 Gd1 O16 93.24(15) . 2_545
O3 Gd1 O16 89.75(13) 4_665 2_545
O25 Gd1 O16 74.42(13) . 2_545
O1 Gd1 O16 131.40(13) . 2_545
O13 Gd1 O16 145.61(14) . 2_545
O38 Gd1 O16 74.31(14) . 2_545
O37 Gd1 O15 73.77(13) . 2_545
O3 Gd1 O15 132.13(12) 4_665 2_545
O25 Gd1 O15 69.49(13) . 2_545
O1 Gd1 O15 79.40(13) . 2_545
O13 Gd1 O15 145.36(13) . 2_545
O38 Gd1 O15 113.93(15) . 2_545
O16 Gd1 O15 52.74(13) 2_545 2_545
O37 Gd1 O2 120.88(13) . .
O3 Gd1 O2 72.35(12) 4_665 .
O25 Gd1 O2 67.97(12) . .
O1 Gd1 O2 50.61(12) . .
O13 Gd1 O2 66.92(12) . .
O38 Gd1 O2 129.18(14) . .
O16 Gd1 O2 141.64(12) 2_545 .
O15 Gd1 O2 116.88(12) 2_545 .
O37 Gd1 C28 85.53(15) . 2_545
O3 Gd1 C28 110.12(15) 4_665 2_545
O25 Gd1 C28 66.95(14) . 2_545
O1 Gd1 C28 105.05(15) . 2_545
O13 Gd1 C28 159.74(14) . 2_545
O38 Gd1 C28 96.12(16) . 2_545
O16 Gd1 C28 26.45(15) 2_545 2_545
O15 Gd1 C28 26.59(15) 2_545 2_545
O2 Gd1 C28 131.19(14) . 2_545
O37 Gd1 C1 100.33(16) . .
O3 Gd1 C1 97.92(15) 4_665 .
O25 Gd1 C1 73.27(14) . .
O1 Gd1 C1 24.96(14) . .
O13 Gd1 C1 71.72(14) . .
O38 Gd1 C1 142.94(14) . .
O16 Gd1 C1 142.67(13) 2_545 .
O15 Gd1 C1 98.05(14) 2_545 .
O2 Gd1 C1 25.65(13) . .
C28 Gd1 C1 120.05(16) 2_545 .
O37 Gd1 Gd2 143.17(10) . .
O3 Gd1 Gd2 38.41(9) 4_665 .
O25 Gd1 Gd2 67.00(9) . .
O1 Gd1 Gd2 84.62(9) . .
O13 Gd1 Gd2 68.82(9) . .
O38 Gd1 Gd2 103.75(12) . .
O16 Gd1 Gd2 121.75(10) 2_545 .
O15 Gd1 Gd2 135.23(9) 2_545 .
O2 Gd1 Gd2 34.02(8) . .
C28 Gd1 Gd2 130.85(11) 2_545 .
C1 Gd1 Gd2 59.67(11) . .
O39 Gd2 O2 145.21(14) . .
O39 Gd2 O40 73.71(16) . .
O2 Gd2 O40 85.29(15) . .
O39 Gd2 O14 138.78(14) . .
O2 Gd2 O14 74.83(13) . .
O40 Gd2 O14 136.02(14) . .
O39 Gd2 O26 73.67(14) . .
O2 Gd2 O26 74.20(13) . .
O40 Gd2 O26 74.69(13) . .
O14 Gd2 O26 133.01(13) . .
O39 Gd2 O27 79.03(14) . 2_455
O2 Gd2 O27 130.35(13) . 2_455
O40 Gd2 O27 92.67(14) . 2_455
O14 Gd2 O27 72.87(13) . 2_455
O26 Gd2 O27 152.17(13) . 2_455
O39 Gd2 O28 115.55(15) . 2_455
O2 Gd2 O28 80.66(13) . 2_455
O40 Gd2 O28 69.23(13) . 2_455
O14 Gd2 O28 69.07(13) . 2_455
O26 Gd2 O28 137.26(13) . 2_455
O27 Gd2 O28 52.96(13) 2_455 2_455
O39 Gd2 O4 74.20(15) . 4_665
O2 Gd2 O4 122.26(13) . 4_665
O40 Gd2 O4 147.90(15) . 4_665
O14 Gd2 O4 72.40(13) . 4_665
O26 Gd2 O4 95.90(13) . 4_665
O27 Gd2 O4 81.64(13) 2_455 4_665
O28 Gd2 O4 126.82(13) 2_455 4_665
O39 Gd2 O3 106.37(14) . 4_665
O2 Gd2 O3 73.80(12) . 4_665
O40 Gd2 O3 141.89(12) . 4_665
O14 Gd2 O3 68.77(12) . 4_665
O26 Gd2 O3 69.17(12) . 4_665
O27 Gd2 O3 125.18(12) 2_455 4_665
O28 Gd2 O3 134.97(13) 2_455 4_665
O4 Gd2 O3 50.44(12) 4_665 4_665
O39 Gd2 C42 99.29(16) . 2_455
O2 Gd2 C42 104.87(15) . 2_455
O40 Gd2 C42 81.76(14) . 2_455
O14 Gd2 C42 66.65(14) . 2_455
O26 Gd2 C42 156.44(14) . 2_455
O27 Gd2 C42 26.75(15) 2_455 2_455
O28 Gd2 C42 26.34(15) 2_455 2_455
O4 Gd2 C42 103.85(15) 4_665 2_455
O3 Gd2 C42 133.88(13) 4_665 2_455
O39 Gd2 C14 90.38(16) . 4_665
O2 Gd2 C14 98.35(15) . 4_665
O40 Gd2 C14 155.05(14) . 4_665
O14 Gd2 C14 68.06(13) . 4_665
O26 Gd2 C14 82.53(14) . 4_665
O27 Gd2 C14 103.23(14) 2_455 4_665
O28 Gd2 C14 135.71(13) 2_455 4_665
O4 Gd2 C14 24.84(14) 4_665 4_665
O3 Gd2 C14 25.60(13) 4_665 4_665
C42 Gd2 C14 120.46(15) 2_455 4_665
O39 Gd2 Gd1 133.00(11) . .
O2 Gd2 Gd1 40.13(9) . .
O40 Gd2 Gd1 119.83(11) . .
O14 Gd2 Gd1 64.92(9) . .
O26 Gd2 Gd1 68.56(9) . .
O27 Gd2 Gd1 137.65(9) 2_455 .
O28 Gd2 Gd1 111.11(10) 2_455 .
O4 Gd2 Gd1 82.79(9) 4_665 .
O3 Gd2 Gd1 33.76(8) 4_665 .
C42 Gd2 Gd1 126.10(11) 2_455 .
C14 Gd2 Gd1 58.35(11) 4_665 .
C1 O1 Gd1 101.1(3) . .
C1 O2 Gd2 167.9(4) . .
C1 O2 Gd1 86.1(3) . .
Gd2 O2 Gd1 105.85(14) . .
C14 O3 Gd1 153.2(3) . 4_566
C14 O3 Gd2 89.9(3) . 4_566
Gd1 O3 Gd2 107.83(14) 4_566 4_566
C14 O4 Gd2 96.9(3) . 4_566
C15 O13 Gd1 131.4(3) . .
C15 O14 Gd2 138.5(3) . .
C28 O15 Gd1 89.8(3) . 2
C28 O16 Gd1 93.7(3) . 2
C29 O25 Gd1 139.7(3) . .
C29 O26 Gd2 135.0(4) . .
C42 O27 Gd2 91.8(3) . 2_445
C42 O28 Gd2 91.1(3) . 2_445
C43 O37 Gd1 131.1(4) . .
C46 O38 Gd1 135.3(5) . .
C49 O39 Gd2 147.5(4) . .
C52 O40 Gd2 136.0(4) . .
O5 N1 O6 123.5(6) . .
O5 N1 C4 118.0(5) . .
O6 N1 C4 118.5(5) . .
O8 N2 O7 121.8(6) . .
O8 N2 C6 119.4(5) . .
O7 N2 C6 118.7(5) . .
O9 N3 O10 124.4(6) . .
O9 N3 C9 118.9(5) . .
O10 N3 C9 116.7(5) . .
O12 N4 O11 123.8(6) . .
O12 N4 C13 118.9(6) . .
O11 N4 C13 116.7(5) . .
O18 N5 O17 123.8(5) . .
O18 N5 C18 119.0(5) . .
O17 N5 C18 117.2(4) . .
O20 N6 O19 122.9(5) . .
O20 N6 C20 119.1(5) . .
O19 N6 C20 118.0(5) . .
O22 N7 O21 123.1(6) . .
O22 N7 C23 117.8(5) . .
O21 N7 C23 119.1(5) . .
O23 N8 O24 123.4(5) . .
O23 N8 C27 119.7(5) . .
O24 N8 C27 116.9(5) . .
O30 N9 O29 123.3(5) . .
O30 N9 C32 119.0(6) . .
O29 N9 C32 117.6(5) . .
O32 N10 O31 123.8(6) . .
O32 N10 C34 118.1(5) . .
O31 N10 C34 118.0(5) . .
O33 N11 O34 124.7(6) . .
O33 N11 C37 118.5(6) . .
O34 N11 C37 116.8(5) . .
O36 N12 O35 121.8(6) . .
O36 N12 C41 117.7(5) . .
O35 N12 C41 120.3(5) . .
C43 N13 C45 122.5(5) . .
C43 N13 C44 120.3(5) . .
C45 N13 C44 117.1(5) . .
C46 N14 C48 130.3(9) . .
C46 N14 C47 115.0(7) . .
C48 N14 C47 114.7(9) . .
C49 N15 C50 120.2(6) . .
C49 N15 C51 120.7(6) . .
C50 N15 C51 119.1(6) . .
C52 N16 C54 119.9(7) . .
C52 N16 C53 123.1(6) . .
C54 N16 C53 117.0(7) . .
C55 N17 C56 121.2(7) . .
C55 N17 C57 120.6(8) . .
C56 N17 C57 117.9(7) . .
C58 N18 C59 121.5(7) . .
C58 N18 C60 120.3(6) . .
C59 N18 C60 118.0(7) . .
C61 N19 C62 120.3(9) . .
C61 N19 C63 123.4(8) . .
C62 N19 C63 116.2(9) . .
C64 N20 C66 122.0(6) . .
C64 N20 C65 121.9(5) . .
C66 N20 C65 116.0(6) . .
O1 C1 O2 122.2(5) . .
O1 C1 C2 118.9(5) . .
O2 C1 C2 118.9(5) . .
O1 C1 Gd1 54.0(3) . .
O2 C1 Gd1 68.2(3) . .
C2 C1 Gd1 172.9(4) . .
C3 C2 C7 119.9(5) . .
C3 C2 C1 121.1(5) . .
C7 C2 C1 119.0(5) . .
C2 C3 C4 119.4(5) . .
C2 C3 H3 120.3 . .
C4 C3 H3 120.3 . .
C3 C4 C5 122.7(5) . .
C3 C4 N1 116.4(5) . .
C5 C4 N1 120.9(5) . .
C6 C5 C4 115.8(5) . .
C6 C5 C8 123.4(6) . .
C4 C5 C8 120.8(5) . .
C5 C6 C7 122.8(6) . .
C5 C6 N2 121.3(5) . .
C7 C6 N2 115.8(5) . .
C2 C7 C6 119.2(5) . .
C2 C7 H7 120.4 . .
C6 C7 H7 120.4 . .
C9 C8 C13 115.5(5) . .
C9 C8 C5 121.4(5) . .
C13 C8 C5 122.7(5) . .
C10 C9 C8 123.4(6) . .
C10 C9 N3 117.4(5) . .
C8 C9 N3 119.1(5) . .
C9 C10 C11 118.8(5) . .
C9 C10 H10 120.6 . .
C11 C10 H10 120.6 . .
C12 C11 C10 119.9(5) . .
C12 C11 C14 120.7(5) . .
C10 C11 C14 119.4(5) . .
C11 C12 C13 119.7(6) . .
C11 C12 H12 120.2 . .
C13 C12 H12 120.2 . .
C12 C13 C8 122.6(5) . .
C12 C13 N4 117.2(5) . .
C8 C13 N4 120.2(5) . .
O4 C14 O3 122.7(5) . .
O4 C14 C11 119.3(5) . .
O3 C14 C11 118.0(5) . .
O4 C14 Gd2 58.3(3) . 4_566
O3 C14 Gd2 64.5(3) . 4_566
C11 C14 Gd2 177.3(4) . 4_566
O13 C15 O14 127.7(5) . .
O13 C15 C16 116.4(5) . .
O14 C15 C16 115.9(5) . .
C21 C16 C17 120.0(5) . .
C21 C16 C15 120.3(5) . .
C17 C16 C15 119.7(5) . .
C18 C17 C16 119.1(5) . .
C18 C17 H17 120.4 . .
C16 C17 H17 120.4 . .
C17 C18 C19 123.8(5) . .
C17 C18 N5 115.9(5) . .
C19 C18 N5 120.2(5) . .
C18 C19 C20 114.8(5) . .
C18 C19 C22 121.3(5) . .
C20 C19 C22 123.3(5) . .
C21 C20 C19 122.7(5) . .
C21 C20 N6 116.6(5) . .
C19 C20 N6 120.6(5) . .
C16 C21 C20 119.6(5) . .
C16 C21 H21 120.2 . .
C20 C21 H21 120.2 . .
C27 C22 C23 115.3(5) . .
C27 C22 C19 121.2(5) . .
C23 C22 C19 123.6(5) . .
C24 C23 C22 122.5(6) . .
C24 C23 N7 117.4(5) . .
C22 C23 N7 120.1(5) . .
C23 C24 C25 120.0(5) . .
C23 C24 H24 120.0 . .
C25 C24 H24 120.0 . .
C26 C25 C24 119.5(5) . .
C26 C25 C28 119.4(5) . .
C24 C25 C28 121.0(5) . .
C25 C26 C27 119.4(5) . .
C25 C26 H26 120.3 . .
C27 C26 H26 120.3 . .
C22 C27 C26 123.2(5) . .
C22 C27 N8 120.5(5) . .
C26 C27 N8 116.4(5) . .
O16 C28 O15 122.4(5) . .
O16 C28 C25 119.0(5) . .
O15 C28 C25 118.5(5) . .
O16 C28 Gd1 59.9(3) . 2
O15 C28 Gd1 63.6(3) . 2
C25 C28 Gd1 166.5(4) . 2
O25 C29 O26 128.0(5) . .
O25 C29 C30 116.3(5) . .
O26 C29 C30 115.7(5) . .
C35 C30 C31 119.7(5) . .
C35 C30 C29 120.9(5) . .
C31 C30 C29 119.2(5) . .
C30 C31 C32 119.5(6) . .
C30 C31 H31 120.3 . .
C32 C31 H31 120.3 . .
C31 C32 C33 123.4(5) . .
C31 C32 N9 116.7(5) . .
C33 C32 N9 119.9(5) . .
C34 C33 C32 114.4(5) . .
C34 C33 C36 124.5(5) . .
C32 C33 C36 120.8(5) . .
C35 C34 C33 123.2(5) . .
C35 C34 N10 115.8(5) . .
C33 C34 N10 121.0(5) . .
C30 C35 C34 119.7(5) . .
C30 C35 H35 120.1 . .
C34 C35 H35 120.1 . .
C37 C36 C41 114.5(5) . .
C37 C36 C33 121.3(5) . .
C41 C36 C33 124.1(5) . .
C38 C37 C36 123.5(5) . .
C38 C37 N11 115.9(5) . .
C36 C37 N11 120.6(5) . .
C39 C38 C37 119.9(6) . .
C39 C38 H38 120.1 . .
C37 C38 H38 120.1 . .
C38 C39 C40 119.0(5) . .
C38 C39 C42 120.9(5) . .
C40 C39 C42 120.1(5) . .
C41 C40 C39 119.5(5) . .
C41 C40 H40 120.3 . .
C39 C40 H40 120.3 . .
C40 C41 C36 123.1(6) . .
C40 C41 N12 117.4(5) . .
C36 C41 N12 119.4(5) . .
O28 C42 O27 123.5(5) . .
O28 C42 C39 118.0(5) . .
O27 C42 C39 118.4(5) . .
O28 C42 Gd2 62.6(3) . 2_445
O27 C42 Gd2 61.5(3) . 2_445
C39 C42 Gd2 170.7(4) . 2_445
O37 C43 N13 124.4(6) . .
O37 C43 H43 117.8 . .
N13 C43 H43 117.8 . .
N13 C44 H44A 109.5 . .
N13 C44 H44B 109.5 . .
H44A C44 H44B 109.5 . .
N13 C44 H44C 109.5 . .
H44A C44 H44C 109.5 . .
H44B C44 H44C 109.5 . .
N13 C45 H45A 109.5 . .
N13 C45 H45B 109.5 . .
H45A C45 H45B 109.5 . .
N13 C45 H45C 109.5 . .
H45A C45 H45C 109.5 . .
H45B C45 H45C 109.5 . .
O38 C46 N14 132.6(9) . .
O38 C46 H46 113.7 . .
N14 C46 H46 113.7 . .
N14 C47 H47A 109.5 . .
N14 C47 H47B 109.5 . .
H47A C47 H47B 109.5 . .
N14 C47 H47C 109.5 . .
H47A C47 H47C 109.5 . .
H47B C47 H47C 109.5 . .
N14 C48 H48A 109.5 . .
N14 C48 H48B 109.5 . .
H48A C48 H48B 109.5 . .
N14 C48 H48C 109.5 . .
H48A C48 H48C 109.5 . .
H48B C48 H48C 109.5 . .
O39 C49 N15 123.6(6) . .
O39 C49 H49 118.2 . .
N15 C49 H49 118.2 . .
N15 C50 H50A 109.5 . .
N15 C50 H50B 109.5 . .
H50A C50 H50B 109.5 . .
N15 C50 H50C 109.5 . .
H50A C50 H50C 109.5 . .
H50B C50 H50C 109.5 . .
N15 C51 H51A 109.5 . .
N15 C51 H51B 109.5 . .
H51A C51 H51B 109.5 . .
N15 C51 H51C 109.5 . .
H51A C51 H51C 109.5 . .
H51B C51 H51C 109.5 . .
O40 C52 N16 125.4(6) . .
O40 C52 H52 117.3 . .
N16 C52 H52 117.3 . .
N16 C53 H53A 109.5 . .
N16 C53 H53B 109.5 . .
H53A C53 H53B 109.5 . .
N16 C53 H53C 109.5 . .
H53A C53 H53C 109.5 . .
H53B C53 H53C 109.5 . .
N16 C54 H54A 109.5 . .
N16 C54 H54B 109.5 . .
H54A C54 H54B 109.5 . .
N16 C54 H54C 109.5 . .
H54A C54 H54C 109.5 . .
H54B C54 H54C 109.5 . .
O41 C55 N17 125.0(8) . .
O41 C55 H55 117.5 . .
N17 C55 H55 117.5 . .
N17 C56 H56A 109.5 . .
N17 C56 H56B 109.5 . .
H56A C56 H56B 109.5 . .
N17 C56 H56C 109.5 . .
H56A C56 H56C 109.5 . .
H56B C56 H56C 109.5 . .
N17 C57 H57A 109.5 . .
N17 C57 H57B 109.5 . .
H57A C57 H57B 109.5 . .
N17 C57 H57C 109.5 . .
H57A C57 H57C 109.5 . .
H57B C57 H57C 109.5 . .
O42 C58 N18 125.9(7) . .
O42 C58 H58 117.0 . .
N18 C58 H58 117.0 . .
N18 C59 H59A 109.5 . .
N18 C59 H59B 109.5 . .
H59A C59 H59B 109.5 . .
N18 C59 H59C 109.5 . .
H59A C59 H59C 109.5 . .
H59B C59 H59C 109.5 . .
N18 C60 H60A 109.5 . .
N18 C60 H60B 109.5 . .
H60A C60 H60B 109.5 . .
N18 C60 H60C 109.5 . .
H60A C60 H60C 109.5 . .
H60B C60 H60C 109.5 . .
O43 C61 N19 123.1(10) . .
O43 C61 H61 118.5 . .
N19 C61 H61 118.5 . .
N19 C62 H62A 109.5 . .
N19 C62 H62B 109.5 . .
H62A C62 H62B 109.5 . .
N19 C62 H62C 109.5 . .
H62A C62 H62C 109.5 . .
H62B C62 H62C 109.5 . .
N19 C63 H63A 109.5 . .
N19 C63 H63B 109.5 . .
H63A C63 H63B 109.5 . .
N19 C63 H63C 109.5 . .
H63A C63 H63C 109.5 . .
H63B C63 H63C 109.5 . .
O44 C64 N20 124.9(6) . .
O44 C64 H64 117.5 . .
N20 C64 H64 117.5 . .
N20 C65 H65A 109.5 . .
N20 C65 H65B 109.5 . .
H65A C65 H65B 109.5 . .
N20 C65 H65C 109.5 . .
H65A C65 H65C 109.5 . .
H65B C65 H65C 109.5 . .
N20 C66 H66A 109.5 . .
N20 C66 H66B 109.5 . .
H66A C66 H66B 109.5 . .
N20 C66 H66C 109.5 . .
H66A C66 H66C 109.5 . .
H66B C66 H66C 109.5 . .

loop_
_geom_bond_atom_site_label_1
_geom_bond_atom_site_label_2
_geom_bond_distance
_geom_bond_site_symmetry_2
Gd1 O37 2.350(4) .
Gd1 O3 2.363(4) 4_665
Gd1 O25 2.400(4) .
Gd1 O1 2.401(4) .
Gd1 O13 2.406(4) .
Gd1 O38 2.408(4) .
Gd1 O16 2.441(4) 2_545
Gd1 O15 2.523(4) 2_545
Gd1 O2 2.712(4) .
Gd1 C28 2.817(5) 2_545
Gd1 C1 2.914(6) .
Gd1 Gd2 4.0483(14) .
Gd2 O39 2.349(4) .
Gd2 O2 2.354(4) .
Gd2 O40 2.378(4) .
Gd2 O14 2.410(4) .
Gd2 O26 2.418(4) .
Gd2 O27 2.477(4) 2_455
Gd2 O28 2.502(4) 2_455
Gd2 O4 2.509(4) 4_665
Gd2 O3 2.642(4) 4_665
Gd2 C42 2.818(5) 2_455
Gd2 C14 2.928(6) 4_665
O1 C1 1.253(7) .
O2 C1 1.264(7) .
O3 C14 1.265(7) .
O3 Gd1 2.363(4) 4_566
O3 Gd2 2.642(4) 4_566
O4 C14 1.239(7) .
O4 Gd2 2.509(4) 4_566
O5 N1 1.186(7) .
O6 N1 1.215(7) .
O7 N2 1.219(7) .
O8 N2 1.206(7) .
O9 N3 1.214(7) .
O10 N3 1.230(7) .
O11 N4 1.237(7) .
O12 N4 1.181(7) .
O13 C15 1.251(7) .
O14 C15 1.253(7) .
O15 C28 1.261(7) .
O15 Gd1 2.523(4) 2
O16 C28 1.257(7) .
O16 Gd1 2.441(4) 2
O17 N5 1.225(6) .
O18 N5 1.215(6) .
O19 N6 1.230(7) .
O20 N6 1.207(7) .
O21 N7 1.216(6) .
O22 N7 1.214(7) .
O23 N8 1.213(6) .
O24 N8 1.221(6) .
O25 C29 1.240(7) .
O26 C29 1.254(7) .
O27 C42 1.269(7) .
O27 Gd2 2.477(4) 2_445
O28 C42 1.251(7) .
O28 Gd2 2.502(4) 2_445
O29 N9 1.241(7) .
O30 N9 1.204(7) .
O31 N10 1.218(7) .
O32 N10 1.215(7) .
O33 N11 1.214(7) .
O34 N11 1.226(7) .
O35 N12 1.181(7) .
O36 N12 1.174(8) .
O37 C43 1.237(8) .
O38 C46 1.186(8) .
O39 C49 1.233(8) .
O40 C52 1.234(7) .
O41 C55 1.225(8) .
O42 C58 1.217(8) .
O43 C61 1.226(11) .
O44 C64 1.216(7) .
N1 C4 1.473(8) .
N2 C6 1.461(8) .
N3 C9 1.468(8) .
N4 C13 1.471(8) .
N5 C18 1.477(7) .
N6 C20 1.471(8) .
N7 C23 1.473(8) .
N8 C27 1.470(7) .
N9 C32 1.471(7) .
N10 C34 1.481(8) .
N11 C37 1.493(8) .
N12 C41 1.475(8) .
N13 C43 1.315(8) .
N13 C45 1.456(8) .
N13 C44 1.462(8) .
N14 C46 1.288(9) .
N14 C48 1.360(11) .
N14 C47 1.496(11) .
N15 C49 1.333(8) .
N15 C50 1.455(9) .
N15 C51 1.458(9) .
N16 C52 1.299(8) .
N16 C54 1.439(12) .
N16 C53 1.455(8) .
N17 C55 1.348(9) .
N17 C56 1.433(11) .
N17 C57 1.445(10) .
N18 C58 1.335(9) .
N18 C59 1.446(10) .
N18 C60 1.461(9) .
N19 C61 1.336(11) .
N19 C62 1.420(13) .
N19 C63 1.444(11) .
N20 C64 1.343(8) .
N20 C66 1.450(8) .
N20 C65 1.452(8) .
C1 C2 1.495(8) .
C2 C3 1.381(8) .
C2 C7 1.389(8) .
C3 C4 1.386(8) .
C3 H3 0.9300 .
C4 C5 1.405(8) .
C5 C6 1.386(9) .
C5 C8 1.502(8) .
C6 C7 1.394(8) .
C7 H7 0.9300 .
C8 C9 1.385(8) .
C8 C13 1.399(8) .
C9 C10 1.383(8) .
C10 C11 1.395(8) .
C10 H10 0.9300 .
C11 C12 1.368(8) .
C11 C14 1.519(8) .
C12 C13 1.388(9) .
C12 H12 0.9300 .
C14 Gd2 2.928(6) 4_566
C15 C16 1.520(7) .
C16 C21 1.362(8) .
C16 C17 1.390(8) .
C17 C18 1.380(7) .
C17 H17 0.9300 .
C18 C19 1.385(8) .
C19 C20 1.406(8) .
C19 C22 1.505(7) .
C20 C21 1.395(8) .
C21 H21 0.9300 .
C22 C27 1.384(8) .
C22 C23 1.414(8) .
C23 C24 1.374(8) .
C24 C25 1.383(8) .
C24 H24 0.9300 .
C25 C26 1.380(8) .
C25 C28 1.500(7) .
C26 C27 1.391(8) .
C26 H26 0.9300 .
C28 Gd1 2.817(5) 2
C29 C30 1.528(7) .
C30 C35 1.366(8) .
C30 C31 1.377(8) .
C31 C32 1.386(8) .
C31 H31 0.9300 .
C32 C33 1.398(8) .
C33 C34 1.395(8) .
C33 C36 1.497(7) .
C34 C35 1.391(8) .
C35 H35 0.9300 .
C36 C37 1.385(8) .
C36 C41 1.409(8) .
C37 C38 1.381(8) .
C38 C39 1.379(8) .
C38 H38 0.9300 .
C39 C40 1.391(8) .
C39 C42 1.508(7) .
C40 C41 1.378(8) .
C40 H40 0.9300 .
C42 Gd2 2.818(5) 2_445
C43 H43 0.9300 .
C44 H44A 0.9600 .
C44 H44B 0.9600 .
C44 H44C 0.9600 .
C45 H45A 0.9600 .
C45 H45B 0.9600 .
C45 H45C 0.9600 .
C46 H46 0.9300 .
C47 H47A 0.9600 .
C47 H47B 0.9600 .
C47 H47C 0.9600 .
C48 H48A 0.9600 .
C48 H48B 0.9600 .
C48 H48C 0.9600 .
C49 H49 0.9300 .
C50 H50A 0.9600 .
C50 H50B 0.9600 .
C50 H50C 0.9600 .
C51 H51A 0.9600 .
C51 H51B 0.9600 .
C51 H51C 0.9600 .
C52 H52 0.9300 .
C53 H53A 0.9600 .
C53 H53B 0.9600 .
C53 H53C 0.9600 .
C54 H54A 0.9600 .
C54 H54B 0.9600 .
C54 H54C 0.9600 .
C55 H55 0.9300 .
C56 H56A 0.9600 .
C56 H56B 0.9600 .
C56 H56C 0.9600 .
C57 H57A 0.9600 .
C57 H57B 0.9600 .
C57 H57C 0.9600 .
C58 H58 0.9300 .
C59 H59A 0.9600 .
C59 H59B 0.9600 .
C59 H59C 0.9600 .
C60 H60A 0.9600 .
C60 H60B 0.9600 .
C60 H60C 0.9600 .
C61 H61 0.9300 .
C62 H62A 0.9600 .
C62 H62B 0.9600 .
C62 H62C 0.9600 .
C63 H63A 0.9600 .
C63 H63B 0.9600 .
C63 H63C 0.9600 .
C64 H64 0.9300 .
C65 H65A 0.9600 .
C65 H65B 0.9600 .
C65 H65C 0.9600 .
C66 H66A 0.9600 .
C66 H66B 0.9600 .
C66 H66C 0.9600 .

loop_
_geom_torsion_atom_site_label_1
_geom_torsion_atom_site_label_2
_geom_torsion_atom_site_label_3
_geom_torsion_atom_site_label_4
_geom_torsion
_geom_torsion_site_symmetry_1
_geom_torsion_site_symmetry_4
O37 Gd1 Gd2 O39 167.1(2) . .
O3 Gd1 Gd2 O39 45.4(2) 4_665 .
O25 Gd1 Gd2 O39 -45.21(19) . .
O1 Gd1 Gd2 O39 -128.80(18) . .
O13 Gd1 Gd2 O39 150.72(19) . .
O38 Gd1 Gd2 O39 87.36(19) . .
O16 Gd1 Gd2 O39 7.50(19) 2_545 .
O15 Gd1 Gd2 O39 -59.7(2) 2_545 .
O2 Gd1 Gd2 O39 -129.5(2) . .
C28 Gd1 Gd2 O39 -23.5(2) 2_545 .
C1 Gd1 Gd2 O39 -128.67(19) . .
O37 Gd1 Gd2 O2 -63.4(2) . .
O3 Gd1 Gd2 O2 174.95(19) 4_665 .
O25 Gd1 Gd2 O2 84.29(17) . .
O1 Gd1 Gd2 O2 0.71(16) . .
O13 Gd1 Gd2 O2 -79.78(17) . .
O38 Gd1 Gd2 O2 -143.13(17) . .
O16 Gd1 Gd2 O2 137.00(17) 2_545 .
O15 Gd1 Gd2 O2 69.78(19) 2_545 .
C28 Gd1 Gd2 O2 106.0(2) 2_545 .
C1 Gd1 Gd2 O2 0.84(18) . .
O37 Gd1 Gd2 O40 -97.6(2) . .
O3 Gd1 Gd2 O40 140.75(18) 4_665 .
O25 Gd1 Gd2 O40 50.09(16) . .
O1 Gd1 Gd2 O40 -33.50(15) . .
O13 Gd1 Gd2 O40 -113.98(16) . .
O38 Gd1 Gd2 O40 -177.33(15) . .
O16 Gd1 Gd2 O40 102.80(16) 2_545 .
O15 Gd1 Gd2 O40 35.58(17) 2_545 .
O2 Gd1 Gd2 O40 -34.20(18) . .
C28 Gd1 Gd2 O40 71.8(2) 2_545 .
C1 Gd1 Gd2 O40 -33.36(16) . .
O37 Gd1 Gd2 O14 32.8(2) . .
O3 Gd1 Gd2 O14 -88.90(17) 4_665 .
O25 Gd1 Gd2 O14 -179.56(15) . .
O1 Gd1 Gd2 O14 96.85(14) . .
O13 Gd1 Gd2 O14 16.37(15) . .
O38 Gd1 Gd2 O14 -46.99(15) . .
O16 Gd1 Gd2 O14 -126.85(15) 2_545 .
O15 Gd1 Gd2 O14 165.92(16) 2_545 .
O2 Gd1 Gd2 O14 96.15(17) . .
C28 Gd1 Gd2 O14 -157.88(19) 2_545 .
C1 Gd1 Gd2 O14 96.98(16) . .
O37 Gd1 Gd2 O26 -154.1(2) . .
O3 Gd1 Gd2 O26 84.27(17) 4_665 .
O25 Gd1 Gd2 O26 -6.39(15) . .
O1 Gd1 Gd2 O26 -89.98(14) . .
O13 Gd1 Gd2 O26 -170.46(14) . .
O38 Gd1 Gd2 O26 126.18(15) . .
O16 Gd1 Gd2 O26 46.32(15) 2_545 .
O15 Gd1 Gd2 O26 -20.91(16) 2_545 .
O2 Gd1 Gd2 O26 -90.68(17) . .
C28 Gd1 Gd2 O26 15.29(19) 2_545 .
C1 Gd1 Gd2 O26 -89.85(15) . .
O37 Gd1 Gd2 O27 37.5(2) . 2_455
O3 Gd1 Gd2 O27 -84.12(19) 4_665 2_455
O25 Gd1 Gd2 O27 -174.78(18) . 2_455
O1 Gd1 Gd2 O27 101.64(16) . 2_455
O13 Gd1 Gd2 O27 21.15(17) . 2_455
O38 Gd1 Gd2 O27 -42.20(17) . 2_455
O16 Gd1 Gd2 O27 -122.06(17) 2_545 2_455
O15 Gd1 Gd2 O27 170.71(19) 2_545 2_455
O2 Gd1 Gd2 O27 100.93(19) . 2_455
C28 Gd1 Gd2 O27 -153.1(2) 2_545 2_455
C1 Gd1 Gd2 O27 101.77(18) . 2_455
O37 Gd1 Gd2 O28 -20.1(2) . 2_455
O3 Gd1 Gd2 O28 -141.77(17) 4_665 2_455
O25 Gd1 Gd2 O28 127.57(14) . 2_455
O1 Gd1 Gd2 O28 43.98(13) . 2_455
O13 Gd1 Gd2 O28 -36.50(14) . 2_455
O38 Gd1 Gd2 O28 -99.86(14) . 2_455
O16 Gd1 Gd2 O28 -179.72(14) 2_545 2_455
O15 Gd1 Gd2 O28 113.05(16) 2_545 2_455
O2 Gd1 Gd2 O28 43.28(16) . 2_455
C28 Gd1 Gd2 O28 149.25(19) 2_545 2_455
C1 Gd1 Gd2 O28 44.11(15) . 2_455
O37 Gd1 Gd2 O4 106.7(2) . 4_665
O3 Gd1 Gd2 O4 -15.00(16) 4_665 4_665
O25 Gd1 Gd2 O4 -105.66(14) . 4_665
O1 Gd1 Gd2 O4 170.76(13) . 4_665
O13 Gd1 Gd2 O4 90.27(14) . 4_665
O38 Gd1 Gd2 O4 26.92(14) . 4_665
O16 Gd1 Gd2 O4 -52.95(14) 2_545 4_665
O15 Gd1 Gd2 O4 -120.17(16) 2_545 4_665
O2 Gd1 Gd2 O4 170.05(16) . 4_665
C28 Gd1 Gd2 O4 -83.98(19) 2_545 4_665
C1 Gd1 Gd2 O4 170.89(15) . 4_665
O37 Gd1 Gd2 O3 121.7(2) . 4_665
O25 Gd1 Gd2 O3 -90.66(17) . 4_665
O1 Gd1 Gd2 O3 -174.25(16) . 4_665
O13 Gd1 Gd2 O3 105.27(17) . 4_665
O38 Gd1 Gd2 O3 41.92(17) . 4_665
O16 Gd1 Gd2 O3 -37.95(17) 2_545 4_665
O15 Gd1 Gd2 O3 -105.17(19) 2_545 4_665
O2 Gd1 Gd2 O3 -174.95(19) . 4_665
C28 Gd1 Gd2 O3 -69.0(2) 2_545 4_665
C1 Gd1 Gd2 O3 -174.11(17) . 4_665
O37 Gd1 Gd2 C42 4.8(2) . 2_455
O3 Gd1 Gd2 C42 -116.9(2) 4_665 2_455
O25 Gd1 Gd2 C42 152.43(18) . 2_455
O1 Gd1 Gd2 C42 68.84(17) . 2_455
O13 Gd1 Gd2 C42 -11.64(18) . 2_455
O38 Gd1 Gd2 C42 -75.00(18) . 2_455
O16 Gd1 Gd2 C42 -154.86(18) 2_545 2_455
O15 Gd1 Gd2 C42 137.9(2) 2_545 2_455
O2 Gd1 Gd2 C42 68.1(2) . 2_455
C28 Gd1 Gd2 C42 174.1(2) 2_545 2_455
C1 Gd1 Gd2 C42 68.97(19) . 2_455
O37 Gd1 Gd2 C14 111.5(2) . 4_665
O3 Gd1 Gd2 C14 -10.21(18) 4_665 4_665
O25 Gd1 Gd2 C14 -100.87(16) . 4_665
O1 Gd1 Gd2 C14 175.55(14) . 4_665
O13 Gd1 Gd2 C14 95.06(16) . 4_665
O38 Gd1 Gd2 C14 31.71(15) . 4_665
O16 Gd1 Gd2 C14 -48.16(15) 2_545 4_665
O15 Gd1 Gd2 C14 -115.38(17) 2_545 4_665
O2 Gd1 Gd2 C14 174.84(18) . 4_665
C28 Gd1 Gd2 C14 -79.2(2) 2_545 4_665
C1 Gd1 Gd2 C14 175.68(16) . 4_665
O37 Gd1 O1 C1 147.0(3) . .
O3 Gd1 O1 C1 -4.0(4) 4_665 .
O25 Gd1 O1 C1 -67.2(3) . .
O13 Gd1 O1 C1 69.7(3) . .
O38 Gd1 O1 C1 106.2(4) . .
O16 Gd1 O1 C1 -128.2(3) 2_545 .
O15 Gd1 O1 C1 -137.7(3) 2_545 .
O2 Gd1 O1 C1 0.8(3) . .
C28 Gd1 O1 C1 -130.7(3) 2_545 .
Gd2 Gd1 O1 C1 0.3(3) . .
O39 Gd2 O2 C1 -73.6(17) . .
O40 Gd2 O2 C1 -21.3(16) . .
O14 Gd2 O2 C1 119.1(16) . .
O26 Gd2 O2 C1 -96.7(16) . .
O27 Gd2 O2 C1 68.2(16) 2_455 .
O28 Gd2 O2 C1 48.4(16) 2_455 .
O4 Gd2 O2 C1 176.3(16) 4_665 .
O3 Gd2 O2 C1 -169.1(16) 4_665 .
C42 Gd2 O2 C1 58.9(16) 2_455 .
C14 Gd2 O2 C1 -176.5(16) 4_665 .
Gd1 Gd2 O2 C1 -172.0(17) . .
O39 Gd2 O2 Gd1 98.4(3) . .
O40 Gd2 O2 Gd1 150.71(15) . .
O14 Gd2 O2 Gd1 -68.91(14) . .
O26 Gd2 O2 Gd1 75.31(14) . .
O27 Gd2 O2 Gd1 -119.79(15) 2_455 .
O28 Gd2 O2 Gd1 -139.60(15) 2_455 .
O4 Gd2 O2 Gd1 -11.70(19) 4_665 .
O3 Gd2 O2 Gd1 2.92(11) 4_665 .
C42 Gd2 O2 Gd1 -129.12(14) 2_455 .
C14 Gd2 O2 Gd1 -4.44(15) 4_665 .
O37 Gd1 O2 C1 -40.3(3) . .
O3 Gd1 O2 C1 175.0(3) 4_665 .
O25 Gd1 O2 C1 97.2(3) . .
O1 Gd1 O2 C1 -0.8(3) . .
O13 Gd1 O2 C1 -95.7(3) . .
O38 Gd1 O2 C1 -132.9(3) . .
O16 Gd1 O2 C1 109.2(3) 2_545 .
O15 Gd1 O2 C1 46.1(3) 2_545 .
C28 Gd1 O2 C1 73.4(3) 2_545 .
Gd2 Gd1 O2 C1 178.3(4) . .
O37 Gd1 O2 Gd2 141.36(14) . .
O3 Gd1 O2 Gd2 -3.29(12) 4_665 .
O25 Gd1 O2 Gd2 -81.15(15) . .
O1 Gd1 O2 Gd2 -179.1(2) . .
O13 Gd1 O2 Gd2 85.95(15) . .
O38 Gd1 O2 Gd2 48.7(2) . .
O16 Gd1 O2 Gd2 -69.1(2) 2_545 .
O15 Gd1 O2 Gd2 -132.19(13) 2_545 .
C28 Gd1 O2 Gd2 -104.9(2) 2_545 .
C1 Gd1 O2 Gd2 -178.3(4) . .
O37 Gd1 O13 C15 164.0(5) . .
O3 Gd1 O13 C15 11.2(5) 4_665 .
O25 Gd1 O13 C15 -46.3(6) . .
O1 Gd1 O13 C15 -114.4(5) . .
O38 Gd1 O13 C15 87.5(5) . .
O16 Gd1 O13 C15 89.6(5) 2_545 .
O15 Gd1 O13 C15 -167.2(4) 2_545 .
O2 Gd1 O13 C15 -62.8(5) . .
C28 Gd1 O13 C15 141.3(5) 2_545 .
C1 Gd1 O13 C15 -89.8(5) . .
Gd2 Gd1 O13 C15 -26.0(5) . .
O39 Gd2 O14 C15 -153.8(5) . .
O2 Gd2 O14 C15 15.3(5) . .
O40 Gd2 O14 C15 81.5(6) . .
O26 Gd2 O14 C15 -35.0(6) . .
O27 Gd2 O14 C15 157.0(6) 2_455 .
O28 Gd2 O14 C15 100.9(6) 2_455 .
O4 Gd2 O14 C15 -116.5(6) 4_665 .
O3 Gd2 O14 C15 -62.9(5) 4_665 .
C42 Gd2 O14 C15 129.3(6) 2_455 .
C14 Gd2 O14 C15 -90.5(5) 4_665 .
Gd1 Gd2 O14 C15 -26.3(5) . .
O37 Gd1 O25 C29 155.7(6) . .
O3 Gd1 O25 C29 -34.1(6) 4_665 .
O1 Gd1 O25 C29 94.0(6) . .
O13 Gd1 O25 C29 27.0(7) . .
O38 Gd1 O25 C29 -80.5(6) . .
O16 Gd1 O25 C29 -128.9(6) 2_545 .
O15 Gd1 O25 C29 175.6(6) 2_545 .
O2 Gd1 O25 C29 43.4(6) . .
C28 Gd1 O25 C29 -155.8(6) 2_545 .
C1 Gd1 O25 C29 70.0(6) . .
Gd2 Gd1 O25 C29 6.5(6) . .
O39 Gd2 O26 C29 165.7(6) . .
O2 Gd2 O26 C29 -27.8(5) . .
O40 Gd2 O26 C29 -117.2(6) . .
O14 Gd2 O26 C29 22.7(6) . .
O27 Gd2 O26 C29 177.3(5) 2_455 .
O28 Gd2 O26 C29 -84.1(6) 2_455 .
O4 Gd2 O26 C29 94.1(5) 4_665 .
O3 Gd2 O26 C29 50.5(5) 4_665 .
C42 Gd2 O26 C29 -118.9(6) 2_455 .
C14 Gd2 O26 C29 73.1(5) 4_665 .
Gd1 Gd2 O26 C29 14.2(5) . .
O3 Gd1 O37 C43 147.1(5) 4_665 .
O25 Gd1 O37 C43 -49.6(6) . .
O1 Gd1 O37 C43 13.0(5) . .
O13 Gd1 O37 C43 94.4(5) . .
O38 Gd1 O37 C43 168.9(5) . .
O16 Gd1 O37 C43 -118.6(5) 2_545 .
O15 Gd1 O37 C43 -69.0(5) 2_545 .
O2 Gd1 O37 C43 43.0(5) . .
C28 Gd1 O37 C43 -93.3(5) 2_545 .
C1 Gd1 O37 C43 26.5(5) . .
Gd2 Gd1 O37 C43 78.7(5) . .
O37 Gd1 O38 C46 4.7(7) . .
O3 Gd1 O38 C46 172.1(7) 4_665 .
O25 Gd1 O38 C46 -142.2(7) . .
O1 Gd1 O38 C46 47.0(8) . .
O13 Gd1 O38 C46 85.0(7) . .
O16 Gd1 O38 C46 -93.8(7) 2_545 .
O15 Gd1 O38 C46 -58.1(7) 2_545 .
O2 Gd1 O38 C46 121.0(7) . .
C28 Gd1 O38 C46 -78.7(7) 2_545 .
C1 Gd1 O38 C46 89.2(8) . .
Gd2 Gd1 O38 C46 146.6(7) . .
O2 Gd2 O39 C49 -137.8(7) . .
O40 Gd2 O39 C49 167.0(8) . .
O14 Gd2 O39 C49 23.5(9) . .
O26 Gd2 O39 C49 -114.5(8) . .
O27 Gd2 O39 C49 71.0(8) 2_455 .
O28 Gd2 O39 C49 110.4(8) 2_455 .
O4 Gd2 O39 C49 -13.3(8) 4_665 .
O3 Gd2 O39 C49 -52.7(8) 4_665 .
C42 Gd2 O39 C49 88.5(8) 2_455 .
C14 Gd2 O39 C49 -32.4(8) 4_665 .
Gd1 Gd2 O39 C49 -77.1(8) . .
O39 Gd2 O40 C52 96.1(6) . .
O2 Gd2 O40 C52 -55.8(6) . .
O14 Gd2 O40 C52 -118.2(6) . .
O26 Gd2 O40 C52 19.1(6) . .
O27 Gd2 O40 C52 173.9(6) 2_455 .
O28 Gd2 O40 C52 -137.6(6) 2_455 .
O4 Gd2 O40 C52 95.4(6) 4_665 .
O3 Gd2 O40 C52 0.2(7) 4_665 .
C42 Gd2 O40 C52 -161.6(6) 2_455 .
C14 Gd2 O40 C52 43.9(8) 4_665 .
Gd1 Gd2 O40 C52 -34.5(6) . .
Gd1 O1 C1 O2 -1.5(5) . .
Gd1 O1 C1 C2 179.9(4) . .
Gd2 O2 C1 O1 173.6(13) . .
Gd1 O2 C1 O1 1.3(5) . .
Gd2 O2 C1 C2 -7.8(19) . .
Gd1 O2 C1 C2 179.9(4) . .
Gd2 O2 C1 Gd1 172.3(16) . .
O37 Gd1 C1 O1 -33.0(3) . .
O3 Gd1 C1 O1 176.6(3) 4_665 .
O25 Gd1 C1 O1 107.6(3) . .
O13 Gd1 C1 O1 -104.0(3) . .
O38 Gd1 C1 O1 -108.2(4) . .
O16 Gd1 C1 O1 76.5(4) 2_545 .
O15 Gd1 C1 O1 41.9(3) 2_545 .
O2 Gd1 C1 O1 -178.6(5) . .
C28 Gd1 C1 O1 57.8(4) 2_545 .
Gd2 Gd1 C1 O1 -179.7(3) . .
O37 Gd1 C1 O2 145.6(3) . .
O3 Gd1 C1 O2 -4.8(3) 4_665 .
O25 Gd1 C1 O2 -73.8(3) . .
O1 Gd1 C1 O2 178.6(5) . .
O13 Gd1 C1 O2 74.6(3) . .
O38 Gd1 C1 O2 70.4(4) . .
O16 Gd1 C1 O2 -104.9(3) 2_545 .
O15 Gd1 C1 O2 -139.5(3) 2_545 .
C28 Gd1 C1 O2 -123.6(3) 2_545 .
Gd2 Gd1 C1 O2 -1.1(2) . .
O37 Gd1 C1 C2 -34(3) . .
O3 Gd1 C1 C2 176(3) 4_665 .
O25 Gd1 C1 C2 107(3) . .
O1 Gd1 C1 C2 -1(3) . .
O13 Gd1 C1 C2 -105(3) . .
O38 Gd1 C1 C2 -109(3) . .
O16 Gd1 C1 C2 76(3) 2_545 .
O15 Gd1 C1 C2 41(3) 2_545 .
O2 Gd1 C1 C2 -179(100) . .
C28 Gd1 C1 C2 57(3) 2_545 .
Gd2 Gd1 C1 C2 180(100) . .
O1 C1 C2 C3 161.5(5) . .
O2 C1 C2 C3 -17.1(8) . .
Gd1 C1 C2 C3 162(3) . .
O1 C1 C2 C7 -18.3(7) . .
O2 C1 C2 C7 163.0(5) . .
Gd1 C1 C2 C7 -18(3) . .
C7 C2 C3 C4 -0.8(8) . .
C1 C2 C3 C4 179.4(5) . .
C2 C3 C4 C5 -2.4(9) . .
C2 C3 C4 N1 176.9(5) . .
O5 N1 C4 C3 24.4(9) . .
O6 N1 C4 C3 -155.2(6) . .
O5 N1 C4 C5 -156.2(7) . .
O6 N1 C4 C5 24.1(9) . .
C3 C4 C5 C6 2.8(8) . .
N1 C4 C5 C6 -176.6(5) . .
C3 C4 C5 C8 -176.7(5) . .
N1 C4 C5 C8 4.0(8) . .
C4 C5 C6 C7 0.0(8) . .
C8 C5 C6 C7 179.5(5) . .
C4 C5 C6 N2 -177.1(5) . .
C8 C5 C6 N2 2.4(9) . .
O8 N2 C6 C5 -158.5(6) . .
O7 N2 C6 C5 24.5(9) . .
O8 N2 C6 C7 24.2(9) . .
O7 N2 C6 C7 -152.8(6) . .
C3 C2 C7 C6 3.5(8) . .
C1 C2 C7 C6 -176.7(5) . .
C5 C6 C7 C2 -3.1(9) . .
N2 C6 C7 C2 174.1(5) . .
C6 C5 C8 C9 -105.4(7) . .
C4 C5 C8 C9 74.1(8) . .
C6 C5 C8 C13 82.2(8) . .
C4 C5 C8 C13 -98.3(7) . .
C13 C8 C9 C10 -0.2(9) . .
C5 C8 C9 C10 -173.1(6) . .
C13 C8 C9 N3 176.2(5) . .
C5 C8 C9 N3 3.3(9) . .
O9 N3 C9 C10 -146.0(6) . .
O10 N3 C9 C10 36.0(8) . .
O9 N3 C9 C8 37.4(8) . .
O10 N3 C9 C8 -140.6(6) . .
C8 C9 C10 C11 -0.9(9) . .
N3 C9 C10 C11 -177.4(5) . .
C9 C10 C11 C12 2.0(9) . .
C9 C10 C11 C14 179.6(5) . .
C10 C11 C12 C13 -2.0(9) . .
C14 C11 C12 C13 -179.6(5) . .
C11 C12 C13 C8 0.8(10) . .
C11 C12 C13 N4 179.1(6) . .
C9 C8 C13 C12 0.2(9) . .
C5 C8 C13 C12 173.0(6) . .
C9 C8 C13 N4 -178.0(6) . .
C5 C8 C13 N4 -5.2(9) . .
O12 N4 C13 C12 -33.5(9) . .
O11 N4 C13 C12 138.4(6) . .
O12 N4 C13 C8 144.8(7) . .
O11 N4 C13 C8 -43.2(9) . .
Gd2 O4 C14 O3 -1.9(5) 4_566 .
Gd2 O4 C14 C11 178.7(4) 4_566 .
Gd1 O3 C14 O4 134.4(6) 4_566 .
Gd2 O3 C14 O4 1.8(5) 4_566 .
Gd1 O3 C14 C11 -46.3(10) 4_566 .
Gd2 O3 C14 C11 -178.8(4) 4_566 .
Gd1 O3 C14 Gd2 132.5(8) 4_566 4_566
C12 C11 C14 O4 158.9(5) . .
C10 C11 C14 O4 -18.7(8) . .
C12 C11 C14 O3 -20.5(8) . .
C10 C11 C14 O3 161.9(5) . .
C12 C11 C14 Gd2 -177(100) . 4_566
C10 C11 C14 Gd2 5(8) . 4_566
Gd1 O13 C15 O14 20.9(9) . .
Gd1 O13 C15 C16 -156.4(4) . .
Gd2 O14 C15 O13 18.0(10) . .
Gd2 O14 C15 C16 -164.7(4) . .
O13 C15 C16 C21 7.6(8) . .
O14 C15 C16 C21 -170.0(5) . .
O13 C15 C16 C17 -175.7(5) . .
O14 C15 C16 C17 6.6(8) . .
C21 C16 C17 C18 0.4(9) . .
C15 C16 C17 C18 -176.3(5) . .
C16 C17 C18 C19 1.0(9) . .
C16 C17 C18 N5 177.9(5) . .
O18 N5 C18 C17 157.8(5) . .
O17 N5 C18 C17 -22.2(8) . .
O18 N5 C18 C19 -25.2(8) . .
O17 N5 C18 C19 154.8(6) . .
C17 C18 C19 C20 -1.0(9) . .
N5 C18 C19 C20 -177.8(5) . .
C17 C18 C19 C22 170.3(5) . .
N5 C18 C19 C22 -6.5(9) . .
C18 C19 C20 C21 -0.4(9) . .
C22 C19 C20 C21 -171.5(6) . .
C18 C19 C20 N6 175.6(6) . .
C22 C19 C20 N6 4.5(9) . .
O20 N6 C20 C21 -164.6(7) . .
O19 N6 C20 C21 13.5(9) . .
O20 N6 C20 C19 19.2(11) . .
O19 N6 C20 C19 -162.8(6) . .
C17 C16 C21 C20 -1.7(9) . .
C15 C16 C21 C20 175.0(5) . .
C19 C20 C21 C16 1.7(10) . .
N6 C20 C21 C16 -174.4(6) . .
C18 C19 C22 C27 -73.0(8) . .
C20 C19 C22 C27 97.5(7) . .
C18 C19 C22 C23 104.8(7) . .
C20 C19 C22 C23 -84.7(8) . .
C27 C22 C23 C24 -3.5(8) . .
C19 C22 C23 C24 178.6(5) . .
C27 C22 C23 N7 176.7(5) . .
C19 C22 C23 N7 -1.2(9) . .
O22 N7 C23 C24 -8.0(9) . .
O21 N7 C23 C24 170.9(6) . .
O22 N7 C23 C22 171.9(7) . .
O21 N7 C23 C22 -9.3(9) . .
C22 C23 C24 C25 1.6(9) . .
N7 C23 C24 C25 -178.6(5) . .
C23 C24 C25 C26 1.9(8) . .
C23 C24 C25 C28 -176.1(5) . .
C24 C25 C26 C27 -3.2(8) . .
C28 C25 C26 C27 174.8(5) . .
C23 C22 C27 C26 2.1(8) . .
C19 C22 C27 C26 -179.9(5) . .
C23 C22 C27 N8 -178.1(5) . .
C19 C22 C27 N8 -0.1(8) . .
C25 C26 C27 C22 1.2(9) . .
C25 C26 C27 N8 -178.7(5) . .
O23 N8 C27 C22 -30.1(8) . .
O24 N8 C27 C22 148.7(6) . .
O23 N8 C27 C26 149.8(5) . .
O24 N8 C27 C26 -31.4(7) . .
Gd1 O16 C28 O15 -12.2(6) 2 .
Gd1 O16 C28 C25 164.5(4) 2 .
Gd1 O15 C28 O16 11.8(5) 2 .
Gd1 O15 C28 C25 -164.9(4) 2 .
C26 C25 C28 O16 -172.5(5) . .
C24 C25 C28 O16 5.5(8) . .
C26 C25 C28 O15 4.4(8) . .
C24 C25 C28 O15 -177.7(5) . .
C26 C25 C28 Gd1 -91.1(18) . 2
C24 C25 C28 Gd1 86.9(18) . 2
Gd1 O25 C29 O26 1.1(11) . .
Gd1 O25 C29 C30 -179.8(4) . .
Gd2 O26 C29 O25 -16.4(10) . .
Gd2 O26 C29 C30 164.5(4) . .
O25 C29 C30 C35 176.5(6) . .
O26 C29 C30 C35 -4.3(8) . .
O25 C29 C30 C31 0.9(8) . .
O26 C29 C30 C31 -179.9(5) . .
C35 C30 C31 C32 1.0(9) . .
C29 C30 C31 C32 176.6(5) . .
C30 C31 C32 C33 -0.6(9) . .
C30 C31 C32 N9 -177.9(5) . .
O30 N9 C32 C31 -147.9(6) . .
O29 N9 C32 C31 34.7(8) . .
O30 N9 C32 C33 34.7(9) . .
O29 N9 C32 C33 -142.8(6) . .
C31 C32 C33 C34 -0.3(9) . .
N9 C32 C33 C34 177.0(5) . .
C31 C32 C33 C36 -174.3(6) . .
N9 C32 C33 C36 3.0(9) . .
C32 C33 C34 C35 0.9(9) . .
C36 C33 C34 C35 174.6(6) . .
C32 C33 C34 N10 -179.2(6) . .
C36 C33 C34 N10 -5.5(10) . .
O32 N10 C34 C35 174.3(6) . .
O31 N10 C34 C35 -8.7(9) . .
O32 N10 C34 C33 -5.7(10) . .
O31 N10 C34 C33 171.3(6) . .
C31 C30 C35 C34 -0.5(9) . .
C29 C30 C35 C34 -176.0(6) . .
C33 C34 C35 C30 -0.5(10) . .
N10 C34 C35 C30 179.6(6) . .
C34 C33 C36 C37 -99.7(7) . .
C32 C33 C36 C37 73.6(8) . .
C34 C33 C36 C41 82.2(8) . .
C32 C33 C36 C41 -104.5(7) . .
C41 C36 C37 C38 -3.3(9) . .
C33 C36 C37 C38 178.5(5) . .
C41 C36 C37 N11 176.4(5) . .
C33 C36 C37 N11 -1.9(9) . .
O33 N11 C37 C38 -145.7(6) . .
O34 N11 C37 C38 34.2(8) . .
O33 N11 C37 C36 34.6(8) . .
O34 N11 C37 C36 -145.5(6) . .
C36 C37 C38 C39 -2.9(9) . .
N11 C37 C38 C39 177.4(5) . .
C37 C38 C39 C40 5.7(9) . .
C37 C38 C39 C42 -172.4(5) . .
C38 C39 C40 C41 -2.3(9) . .
C42 C39 C40 C41 175.9(5) . .
C39 C40 C41 C36 -4.3(10) . .
C39 C40 C41 N12 177.3(5) . .
C37 C36 C41 C40 6.9(9) . .
C33 C36 C41 C40 -174.9(6) . .
C37 C36 C41 N12 -174.7(5) . .
C33 C36 C41 N12 3.5(9) . .
O36 N12 C41 C40 -2.4(11) . .
O35 N12 C41 C40 -176.4(7) . .
O36 N12 C41 C36 179.1(9) . .
O35 N12 C41 C36 5.1(10) . .
Gd2 O28 C42 O27 8.4(5) 2_445 .
Gd2 O28 C42 C39 -169.5(4) 2_445 .
Gd2 O27 C42 O28 -8.5(5) 2_445 .
Gd2 O27 C42 C39 169.4(4) 2_445 .
C38 C39 C42 O28 166.2(5) . .
C40 C39 C42 O28 -12.0(8) . .
C38 C39 C42 O27 -11.8(8) . .
C40 C39 C42 O27 170.0(5) . .
C38 C39 C42 Gd2 75(3) . 2_445
C40 C39 C42 Gd2 -103(3) . 2_445
Gd1 O37 C43 N13 -139.2(5) . .
C45 N13 C43 O37 178.6(6) . .
C44 N13 C43 O37 1.7(10) . .
Gd1 O38 C46 N14 -143.3(7) . .
C48 N14 C46 O38 -177.3(9) . .
C47 N14 C46 O38 6.3(12) . .
Gd2 O39 C49 N15 151.6(6) . .
C50 N15 C49 O39 2.5(10) . .
C51 N15 C49 O39 -177.7(6) . .
Gd2 O40 C52 N16 -151.2(5) . .
C54 N16 C52 O40 4.2(15) . .
C53 N16 C52 O40 -178.4(6) . .
C56 N17 C55 O41 -0.1(12) . .
C57 N17 C55 O41 -173.9(7) . .
C59 N18 C58 O42 -178.4(7) . .
C60 N18 C58 O42 -2.8(10) . .
C62 N19 C61 O43 -174.5(15) . .
C63 N19 C61 O43 1.9(17) . .
C66 N20 C64 O44 176.7(6) . .
C65 N20 C64 O44 -3.9(10) . .
